data_7113879
loop_
_publ_author_name
'Yin, Ping'
'Gao, Song'
'Zheng, Li-Min'
'Wang, Zheming'
'Xin, Xin-Quan'

_publ_section_title
;
 A two-step field-induced magnetic transition in a novel layered cobalt
 diphosphonate
;
_journal_coden_ASTM CHCOFS
_journal_issue 9
_journal_name_full
;
 Chemical Communications (Cambridge, United Kingdom)
;
_journal_page_first 1076
_journal_page_last 1077
_journal_paper_doi 10.1039/b212674e
_journal_year 2003
_chemical_formula_sum 'C12 H52 Co7 Na6 O54 P12'
_chemical_formula_weight 1982.63
_space_group_IT_number 2
_symmetry_cell_setting triclinic
_symmetry_space_group_name_Hall '-P 1'
_symmetry_space_group_name_H-M 'P -1'
_atom_sites_solution_hydrogens geom
_atom_sites_solution_primary direct
_atom_sites_solution_secondary difmap
_audit_creation_method SHELXL-97
_cell_angle_alpha 73.62(3)
_cell_angle_beta 86.29(3)
_cell_angle_gamma 86.74(3)
_cell_formula_units_Z 1
_cell_length_a 10.712(2)
_cell_length_b 11.203(2)
_cell_length_c 12.311(3)
_cell_measurement_temperature 293(2)
_cell_volume 1413.3(5)
_computing_cell_refinement 'HKL Scalepack (Otwinowski & Minor 1997)'
_computing_data_collection KappaCCD
_computing_data_reduction 'Denzo and Scalepak (Otwinowski & Minor, 1997)'
_computing_structure_refinement 'SHELXL-97 (Sheldrick, 1997)'
_computing_structure_solution 'SHELXS-97 (Sheldrick, 1990)'
_diffrn_ambient_temperature 293(2)
_diffrn_detector_area_resol_mean 0.76
_diffrn_measured_fraction_theta_full 0.982
_diffrn_measured_fraction_theta_max 0.982
_diffrn_measurement_device KappaCCD
_diffrn_measurement_method CCD
_diffrn_radiation_monochromator graphite
_diffrn_radiation_source 'fine-focus sealed tube'
_diffrn_radiation_type MoK\a
_diffrn_radiation_wavelength 0.71073
_diffrn_reflns_av_R_equivalents 0.0714
_diffrn_reflns_av_sigmaI/netI 0.0681
_diffrn_reflns_limit_h_max 13
_diffrn_reflns_limit_h_min -13
_diffrn_reflns_limit_k_max 14
_diffrn_reflns_limit_k_min -14
_diffrn_reflns_limit_l_max 15
_diffrn_reflns_limit_l_min -15
_diffrn_reflns_number 28161
_diffrn_reflns_theta_full 27.46
_diffrn_reflns_theta_max 27.46
_diffrn_reflns_theta_min 3.45
_diffrn_source_type 'Nonius FR590 Sealed Tube Generator'
_diffrn_standards_decay_% 0.0
_exptl_absorpt_coefficient_mu 2.520
_exptl_absorpt_correction_T_max 0.934
_exptl_absorpt_correction_T_min 0.868
_exptl_absorpt_correction_type multi-scan
_exptl_absorpt_process_details '(Blessing, 1995, 1997)'
_exptl_crystal_colour 'purple red'
_exptl_crystal_density_diffrn 2.329
_exptl_crystal_density_method 'not measured'
_exptl_crystal_description plate
_exptl_crystal_F_000 991
_exptl_crystal_size_max 0.32
_exptl_crystal_size_mid 0.08
_exptl_crystal_size_min 0.025
_refine_diff_density_max 1.996
_refine_diff_density_min -0.811
_refine_diff_density_rms 0.149
_refine_ls_extinction_coef 0.0027(7)
_refine_ls_extinction_expression Fc^*^=kFc[1+0.001xFc^2^\l^3^/sin(2\q)]^-1/4^
_refine_ls_extinction_method SHELXL
_refine_ls_goodness_of_fit_ref 1.036
_refine_ls_hydrogen_treatment mixed
_refine_ls_matrix_type full
_refine_ls_number_parameters 419
_refine_ls_number_reflns 6346
_refine_ls_number_restraints 0
_refine_ls_restrained_S_all 1.036
_refine_ls_R_factor_all 0.0811
_refine_ls_R_factor_gt 0.0488
_refine_ls_shift/su_max 0.002
_refine_ls_shift/su_mean 0.000
_refine_ls_structure_factor_coef Fsqd
_refine_ls_weighting_details 'calc w=1/[\s^2^(Fo^2^)+(0.0685P)^2^+1.9143P] where P=(Fo^2^+2Fc^2^)/3'
_refine_ls_weighting_scheme calc
_refine_ls_wR_factor_gt 0.1187
_refine_ls_wR_factor_ref 0.1327
_reflns_number_gt 4530
_reflns_number_total 6346
_reflns_threshold_expression >2sigma(I)
_cod_duplicate_entry 7104083
_cod_data_source_file b212674e.txt
_cod_data_source_block Na6Co7(hedp)2(hedpH)4(H2O)4.8H2O
_cod_original_cell_volume 1413.4(5)
_cod_original_sg_symbol_H-M P-1
_cod_database_code 7113879

loop_
_symmetry_equiv_pos_as_xyz
'x, y, z'
'-x, -y, -z'

loop_
_atom_site_label
_atom_site_type_symbol
_atom_site_fract_x
_atom_site_fract_y
_atom_site_fract_z
_atom_site_U_iso_or_equiv
_atom_site_adp_type
_atom_site_occupancy
_atom_site_symmetry_multiplicity
_atom_site_calc_flag
_atom_site_refinement_flags
Co1 Co 0.0000 0.5000 0.5000 0.0205(2) Uani 1 2 d S
Co2 Co 0.42669(6) 0.39012(6) 0.68062(5) 0.01956(18) Uani 1 1 d .
Co3 Co 0.31442(5) 0.07773(6) 1.07997(5) 0.01655(17) Uani 1 1 d .
Co4 Co 0.18574(5) -0.05796(6) 0.91754(5) 0.01615(17) Uani 1 1 d .
Na1 Na -0.13628(18) 0.5565(2) 0.73311(18) 0.0299(5) Uani 1 1 d .
Na2 Na 0.68574(19) 0.2537(2) 0.82300(19) 0.0332(5) Uani 1 1 d .
Na3 Na 0.1694(2) 0.2482(2) 0.8471(2) 0.0433(6) Uani 1 1 d .
P1 P 0.30773(11) 0.53295(11) 0.45319(10) 0.0166(3) Uani 1 1 d .
P2 P 0.18702(11) 0.55614(12) 0.67753(11) 0.0192(3) Uani 1 1 d .
P3 P 0.07518(10) -0.07139(11) 1.18367(10) 0.0158(3) Uani 1 1 d .
P4 P 0.05669(11) 0.20858(11) 1.11999(11) 0.0198(3) Uani 1 1 d .
P5 P 0.42867(10) -0.19439(11) 0.87346(10) 0.0170(3) Uani 1 1 d .
P6 P 0.43401(10) 0.08680(11) 0.81645(10) 0.0148(3) Uani 1 1 d .
O1 O 0.1772(3) 0.5153(3) 0.4221(3) 0.0220(7) Uani 1 1 d .
O2 O 0.3768(3) 0.4092(3) 0.5130(3) 0.0209(7) Uani 1 1 d .
O3 O 0.3844(3) 0.6067(3) 0.3507(3) 0.0220(7) Uani 1 1 d .
O4 O 0.2396(3) 0.4235(3) 0.7273(3) 0.0307(9) Uani 1 1 d .
O5 O 0.0576(3) 0.5643(3) 0.6329(3) 0.0269(8) Uani 1 1 d .
O6 O 0.1895(3) 0.6323(3) 0.7629(3) 0.0281(8) Uani 1 1 d .
O7 O 0.4185(3) 0.5951(3) 0.6170(3) 0.0220(7) Uani 1 1 d .
H7 H 0.4863 0.6076 0.5618 0.031 Uiso 1 1 calc R
O8 O 0.1665(3) -0.0415(3) 1.0782(3) 0.0196(7) Uani 1 1 d .
O9 O -0.0605(3) -0.0786(3) 1.1576(3) 0.0190(7) Uani 1 1 d .
O10 O 0.1211(3) -0.1853(3) 1.2703(3) 0.0255(8) Uani 1 1 d .
O11 O 0.1752(3) 0.2300(3) 1.0441(3) 0.0235(8) Uani 1 1 d .
O12 O 0.0330(3) 0.3181(3) 1.1748(3) 0.0302(9) Uani 1 1 d .
H12 H -0.0538 0.3263 1.1938 0.042 Uiso 1 1 calc R
O13 O -0.0585(3) 0.1937(3) 1.0626(3) 0.0242(8) Uani 1 1 d .
O14 O 0.2252(3) 0.0649(3) 1.2519(3) 0.0237(8) Uani 1 1 d .
H14 H 0.2417 0.1306 1.2831 0.033 Uiso 1 1 calc R
O15 O 0.3241(3) -0.1964(3) 0.9611(3) 0.0226(7) Uani 1 1 d .
O16 O 0.4174(3) -0.3005(3) 0.8139(3) 0.0308(9) Uani 1 1 d .
H16 H 0.3315 -0.3123 0.8066 0.043 Uiso 1 1 calc R
O17 O 0.5602(3) -0.2066(3) 0.9125(3) 0.0230(7) Uani 1 1 d .
O18 O 0.4121(3) 0.2023(3) 0.7202(3) 0.0271(8) Uani 1 1 d .
O19 O 0.5653(3) 0.0724(3) 0.8578(3) 0.0214(7) Uani 1 1 d .
O20 O 0.3301(3) 0.0789(3) 0.9105(3) 0.0196(7) Uani 1 1 d .
O21 O 0.2732(3) -0.0439(3) 0.7442(3) 0.0212(7) Uani 1 1 d .
H21 H 0.2546 0.0193 0.6769 0.030 Uiso 1 1 calc R
C1 C 0.3002(4) 0.6221(4) 0.5601(4) 0.0185(10) Uani 1 1 d .
C2 C 0.2788(5) 0.7612(5) 0.5086(5) 0.0277(11) Uani 1 1 d .
H2A H 0.2756 0.8024 0.5674 0.042 Uiso 1 1 calc R
H2B H 0.2011 0.7768 0.4714 0.042 Uiso 1 1 calc R
H2C H 0.3461 0.7924 0.4545 0.042 Uiso 1 1 calc R
C3 C 0.0896(4) 0.0660(5) 1.2349(4) 0.0191(10) Uani 1 1 d .
C4 C 0.0164(5) 0.0615(5) 1.3453(4) 0.0289(12) Uani 1 1 d .
H4A H 0.0377 -0.0147 1.4011 0.043 Uiso 1 1 calc R
H4B H -0.0716 0.0655 1.3335 0.043 Uiso 1 1 calc R
H4C H 0.0368 0.1309 1.3712 0.043 Uiso 1 1 calc R
C5 C 0.4068(4) -0.0469(4) 0.7621(4) 0.0175(9) Uani 1 1 d .
C6 C 0.4833(3) -0.0423(3) 0.6524(3) 0.0262(11) Uani 1 1 d .
H6A H 0.4664 -0.1133 0.6274 0.039 Uiso 1 1 calc R
H6B H 0.5708 -0.0433 0.6654 0.039 Uiso 1 1 calc R
H6C H 0.4608 0.0326 0.5954 0.039 Uiso 1 1 calc R
O1W O -0.0475(3) 0.6861(3) 0.4074(3) 0.0412(13) Uani 0.85 1 d PR
O1W' O 0.0708(3) 0.6112(3) 0.3193(3) 0.033(6) Uani 0.15 1 d PR
O2W O 0.4798(5) 0.3850(5) 0.8535(4) 0.0515(12) Uani 1 1 d G
H2WA H 0.4013 0.4081 0.8726 0.072 Uiso 1 1 d G
H2WB H 0.5026 0.3079 0.8949 0.072 Uiso 1 1 d G
O3W O -0.2509(4) 0.8324(4) 0.4475(5) 0.0537(13) Uani 1 1 d G
H3WA H -0.1697 0.8062 0.4461 0.075 Uiso 1 1 d G
H3WB H -0.3070 0.7901 0.4229 0.075 Uiso 1 1 d G
O4W O 0.2733(6) 0.4668(7) 0.9773(6) 0.0687(18) Uiso 0.80 1 d P
O4W' O 0.316(2) 0.459(2) 1.104(2) 0.053(6) Uiso 0.20 1 d P
O5W O -0.2871(7) 0.7329(7) 0.6765(7) 0.0526(18) Uiso 0.65 1 d P
O5W' O -0.3229(12) 0.6767(13) 0.7282(12) 0.046(3) Uiso 0.35 1 d P
O6W O -0.1656(8) 0.3864(8) 0.8839(7) 0.066(2) Uiso 0.65 1 d P
O6W' O -0.0650(13) 0.3615(13) 0.8525(12) 0.057(4) Uiso 0.35 1 d P

loop_
_atom_site_aniso_label
_atom_site_aniso_U_11
_atom_site_aniso_U_22
_atom_site_aniso_U_33
_atom_site_aniso_U_23
_atom_site_aniso_U_13
_atom_site_aniso_U_12
Co1 0.0139(4) 0.0227(5) 0.0255(5) -0.0083(4) 0.0030(4) -0.0027(3)
Co2 0.0158(3) 0.0208(4) 0.0188(3) -0.0010(3) 0.0019(3) 0.0005(2)
Co3 0.0127(3) 0.0197(3) 0.0178(3) -0.0061(3) -0.0001(2) -0.0017(2)
Co4 0.0126(3) 0.0189(3) 0.0170(3) -0.0051(3) -0.0001(2) -0.0010(2)
Na1 0.0256(10) 0.0325(12) 0.0331(12) -0.0111(10) 0.0008(9) -0.0047(9)
Na2 0.0317(11) 0.0288(12) 0.0350(12) -0.0015(10) -0.0050(10) -0.0003(9)
Na3 0.0410(13) 0.0269(12) 0.0577(16) -0.0030(11) -0.0040(12) -0.0106(10)
P1 0.0140(5) 0.0187(6) 0.0171(6) -0.0052(5) 0.0000(5) -0.0010(4)
P2 0.0147(6) 0.0221(6) 0.0209(6) -0.0071(5) 0.0029(5) 0.0003(5)
P3 0.0121(5) 0.0186(6) 0.0159(6) -0.0035(5) 0.0000(5) -0.0003(4)
P4 0.0138(6) 0.0185(6) 0.0284(7) -0.0094(5) 0.0029(5) -0.0023(5)
P5 0.0136(5) 0.0174(6) 0.0218(6) -0.0079(5) -0.0014(5) -0.0013(4)
P6 0.0123(5) 0.0155(6) 0.0156(6) -0.0027(5) 0.0005(4) -0.0005(4)
O1 0.0150(16) 0.0287(19) 0.0233(18) -0.0094(15) 0.0021(14) -0.0014(13)
O2 0.0198(16) 0.0191(18) 0.0211(17) -0.0023(14) 0.0007(14) 0.0031(13)
O3 0.0169(16) 0.0254(18) 0.0191(17) 0.0007(14) 0.0020(14) -0.0014(13)
O4 0.0311(19) 0.0234(19) 0.030(2) 0.0011(16) 0.0127(16) 0.0042(15)
O5 0.0176(17) 0.037(2) 0.028(2) -0.0132(17) 0.0026(15) -0.0023(15)
O6 0.0222(18) 0.039(2) 0.0279(19) -0.0177(17) 0.0013(15) -0.0011(15)
O7 0.0151(16) 0.031(2) 0.0228(18) -0.0130(15) -0.0003(14) -0.0017(14)
O8 0.0137(15) 0.0281(19) 0.0185(17) -0.0088(14) 0.0013(13) -0.0045(13)
O9 0.0113(15) 0.0191(17) 0.0256(18) -0.0038(14) -0.0028(13) -0.0019(12)
O10 0.0254(18) 0.0220(19) 0.0236(18) 0.0026(15) -0.0036(15) 0.0001(14)
O11 0.0166(16) 0.0241(19) 0.0283(19) -0.0067(15) 0.0067(14) 0.0005(13)
O12 0.0188(17) 0.028(2) 0.050(2) -0.0238(18) 0.0057(17) -0.0010(14)
O13 0.0181(16) 0.0223(18) 0.0312(19) -0.0044(15) -0.0044(15) -0.0055(13)
O14 0.0119(15) 0.033(2) 0.031(2) -0.0161(16) -0.0028(14) -0.0003(14)
O15 0.0166(16) 0.0229(18) 0.0250(18) -0.0031(15) 0.0038(14) 0.0012(13)
O16 0.0295(19) 0.028(2) 0.041(2) -0.0196(18) -0.0098(17) 0.0015(15)
O17 0.0152(16) 0.0225(18) 0.0308(19) -0.0051(15) -0.0073(14) -0.0008(13)
O18 0.0314(19) 0.0218(19) 0.0237(18) 0.0010(15) -0.0015(15) -0.0013(15)
O19 0.0135(15) 0.0232(18) 0.0284(18) -0.0083(15) -0.0021(14) -0.0010(13)
O20 0.0131(15) 0.0284(19) 0.0192(17) -0.0097(14) 0.0020(13) -0.0043(13)
O21 0.0124(15) 0.0295(19) 0.0219(17) -0.0077(15) -0.0033(13) 0.0014(13)
C1 0.015(2) 0.021(2) 0.020(2) -0.006(2) -0.0012(19) 0.0002(18)
C2 0.031(3) 0.025(3) 0.031(3) -0.013(2) -0.003(2) -0.001(2)
C3 0.010(2) 0.030(3) 0.021(2) -0.012(2) 0.0005(18) 0.0006(18)
C4 0.027(3) 0.039(3) 0.023(3) -0.013(2) 0.005(2) -0.005(2)
C5 0.009(2) 0.025(3) 0.020(2) -0.008(2) -0.0030(18) 0.0003(17)
C6 0.025(3) 0.036(3) 0.018(2) -0.009(2) -0.001(2) 0.004(2)
O1W 0.028(2) 0.019(2) 0.057(3) 0.016(2) 0.022(2) 0.0113(18)
O1W' 0.054(16) 0.027(14) 0.011(11) 0.007(10) 0.008(11) -0.025(12)
O2W 0.066(3) 0.055(3) 0.028(2) -0.008(2) -0.004(2) 0.017(2)
O3W 0.033(2) 0.048(3) 0.087(4) -0.029(3) -0.016(3) 0.005(2)

loop_
_atom_type_symbol
_atom_type_description
_atom_type_scat_dispersion_real
_atom_type_scat_dispersion_imag
_atom_type_scat_source
C C 0.0033 0.0016 'International Tables Vol C Tables 4.2.6.8 and 6.1.1.4'
H H 0.0000 0.0000 'International Tables Vol C Tables 4.2.6.8 and 6.1.1.4'
O O 0.0106 0.0060 'International Tables Vol C Tables 4.2.6.8 and 6.1.1.4'
P P 0.1023 0.0942 'International Tables Vol C Tables 4.2.6.8 and 6.1.1.4'
Co Co 0.3494 0.9721 'International Tables Vol C Tables 4.2.6.8 and 6.1.1.4'
Na Na 0.0362 0.0249 'International Tables Vol C Tables 4.2.6.8 and 6.1.1.4'

loop_
_geom_angle_atom_site_label_1
_geom_angle_atom_site_label_2
_geom_angle_atom_site_label_3
_geom_angle
_geom_angle_site_symmetry_1
_geom_angle_site_symmetry_3
O1 Co1 O1 180.000(1) . 2_566
O1 Co1 O5 91.90(13) . .
O1 Co1 O5 88.10(13) 2_566 .
O1 Co1 O5 88.10(13) . 2_566
O1 Co1 O5 91.90(13) 2_566 2_566
O5 Co1 O5 180.00(17) . 2_566
O1 Co1 O1W 90.31(13) . .
O1 Co1 O1W 89.69(13) 2_566 .
O5 Co1 O1W 89.95(14) . .
O5 Co1 O1W 90.05(14) 2_566 .
O1 Co1 O1W 89.69(13) . 2_566
O1 Co1 O1W 90.31(13) 2_566 2_566
O5 Co1 O1W 90.05(14) . 2_566
O5 Co1 O1W 89.95(14) 2_566 2_566
O1W Co1 O1W 180.00(18) . 2_566
O1 Co1 O1W' 48.74(13) . .
O1 Co1 O1W' 131.26(13) 2_566 .
O5 Co1 O1W' 115.26(13) . .
O5 Co1 O1W' 64.74(13) 2_566 .
O1W Co1 O1W' 50.99(7) . .
O1W Co1 O1W' 129.01(7) 2_566 .
O1 Co1 O1W' 131.26(13) . 2_566
O1 Co1 O1W' 48.74(13) 2_566 2_566
O5 Co1 O1W' 64.74(13) . 2_566
O5 Co1 O1W' 115.26(13) 2_566 2_566
O1W Co1 O1W' 129.01(7) . 2_566
O1W Co1 O1W' 50.99(7) 2_566 2_566
O1W' Co1 O1W' 180.00(16) . 2_566
O1 Co1 Na1 135.93(10) . .
O1 Co1 Na1 44.07(10) 2_566 .
O5 Co1 Na1 44.03(9) . .
O5 Co1 Na1 135.97(9) 2_566 .
O1W Co1 Na1 89.23(10) . .
O1W Co1 Na1 90.77(10) 2_566 .
O1W' Co1 Na1 138.57(9) . .
O1W' Co1 Na1 41.43(9) 2_566 .
O1 Co1 Na1 44.07(10) . 2_566
O1 Co1 Na1 135.93(10) 2_566 2_566
O5 Co1 Na1 135.97(9) . 2_566
O5 Co1 Na1 44.03(9) 2_566 2_566
O1W Co1 Na1 90.77(10) . 2_566
O1W Co1 Na1 89.23(10) 2_566 2_566
O1W' Co1 Na1 41.43(9) . 2_566
O1W' Co1 Na1 138.57(9) 2_566 2_566
Na1 Co1 Na1 180.000(1) . 2_566
O18 Co2 O3 97.23(14) . 2_666
O18 Co2 O4 94.25(14) . .
O3 Co2 O4 166.19(15) 2_666 .
O18 Co2 O2 90.70(14) . .
O3 Co2 O2 97.42(13) 2_666 .
O4 Co2 O2 90.08(14) . .
O18 Co2 O7 170.37(14) . .
O3 Co2 O7 88.55(13) 2_666 .
O4 Co2 O7 81.17(13) . .
O2 Co2 O7 80.88(13) . .
O18 Co2 O2W 93.43(17) . .
O3 Co2 O2W 82.18(16) 2_666 .
O4 Co2 O2W 89.50(17) . .
O2 Co2 O2W 175.86(16) . .
O7 Co2 O2W 94.98(16) . .
O18 Co2 Na2 72.14(11) . .
O3 Co2 Na2 43.52(10) 2_666 .
O4 Co2 Na2 135.13(11) . .
O2 Co2 Na2 131.30(10) . .
O7 Co2 Na2 117.01(10) . .
O2W Co2 Na2 50.56(13) . .
O18 Co2 Na3 59.85(11) . .
O3 Co2 Na3 148.59(10) 2_666 .
O4 Co2 Na3 37.34(10) . .
O2 Co2 Na3 103.57(10) . .
O7 Co2 Na3 117.46(10) . .
O2W Co2 Na3 78.48(14) . .
Na2 Co2 Na3 105.72(6) . .
O17 Co3 O19 94.19(13) 2_657 2_657
O17 Co3 O20 103.03(14) 2_657 .
O19 Co3 O20 97.97(14) 2_657 .
O17 Co3 O8 172.90(13) 2_657 .
O19 Co3 O8 91.51(13) 2_657 .
O20 Co3 O8 80.32(12) . .
O17 Co3 O11 86.86(13) 2_657 .
O19 Co3 O11 170.20(13) 2_657 .
O20 Co3 O11 91.27(13) . .
O8 Co3 O11 86.81(13) . .
O17 Co3 O14 94.37(13) 2_657 .
O19 Co3 O14 92.41(13) 2_657 .
O20 Co3 O14 158.95(12) . .
O8 Co3 O14 81.15(12) . .
O11 Co3 O14 77.79(13) . .
O17 Co3 Na3 97.88(11) 2_657 .
O19 Co3 Na3 144.55(11) 2_657 .
O20 Co3 Na3 46.84(10) . .
O8 Co3 Na3 79.76(10) . .
O11 Co3 Na3 44.46(10) . .
O14 Co3 Na3 119.56(10) . .
O17 Co3 Na2 133.58(10) 2_657 2_657
O19 Co3 Na2 40.00(10) 2_657 2_657
O20 Co3 Na2 92.91(11) . 2_657
O8 Co3 Na2 51.67(10) . 2_657
O11 Co3 Na2 136.66(10) . 2_657
O14 Co3 Na2 83.33(10) . 2_657
Na3 Co3 Na2 123.54(6) . 2_657
O9 Co4 O8 99.14(14) 2_557 .
O9 Co4 O13 92.26(13) 2_557 2_557
O8 Co4 O13 97.24(14) . 2_557
O9 Co4 O15 168.55(13) 2_557 .
O8 Co4 O15 92.07(14) . .
O13 Co4 O15 88.63(13) 2_557 .
O9 Co4 O20 91.95(12) 2_557 .
O8 Co4 O20 79.28(12) . .
O13 Co4 O20 174.92(13) 2_557 .
O15 Co4 O20 87.81(13) . .
O9 Co4 O21 87.57(13) 2_557 .
O8 Co4 O21 158.82(12) . .
O13 Co4 O21 102.58(14) 2_557 .
O15 Co4 O21 81.10(13) . .
O20 Co4 O21 80.44(12) . .
O9 Co4 Na3 43.76(10) 2_557 .
O8 Co4 Na3 83.41(11) . .
O13 Co4 Na3 134.80(11) 2_557 .
O15 Co4 Na3 136.57(10) . .
O20 Co4 Na3 48.85(10) . .
O21 Co4 Na3 87.85(10) . .
O1W' Na1 O6W 71.7(2) 2_566 .
O1W' Na1 O5 62.87(13) 2_566 .
O6W Na1 O5 116.2(2) . .
O1W' Na1 O5W' 136.4(3) 2_566 .
O6W Na1 O5W' 104.8(4) . .
O5 Na1 O5W' 138.9(4) . .
O1W' Na1 O1 47.10(13) 2_566 2_566
O6W Na1 O1 103.3(2) . 2_566
O5 Na1 O1 76.42(13) . 2_566
O5W' Na1 O1 95.2(3) . 2_566
O1W' Na1 O6W' 53.0(4) 2_566 .
O6W Na1 O6W' 28.9(3) . .
O5 Na1 O6W' 87.3(4) . .
O5W' Na1 O6W' 133.7(5) . .
O1 Na1 O6W' 96.8(4) 2_566 .
O1W' Na1 O12 131.45(15) 2_566 2_567
O6W Na1 O12 98.7(2) . 2_567
O5 Na1 O12 81.82(13) . 2_567
O5W' Na1 O12 92.1(3) . 2_567
O1 Na1 O12 154.15(15) 2_566 2_567
O6W' Na1 O12 95.9(4) . 2_567
O1W' Na1 O5W 139.0(2) 2_566 .
O6W Na1 O5W 124.8(3) . .
O5 Na1 O5W 118.8(2) . .
O5W' Na1 O5W 20.2(3) . .
O1 Na1 O5W 92.1(2) 2_566 .
O6W' Na1 O5W 153.7(4) . .
O12 Na1 O5W 86.2(2) 2_567 .
O1W' Na1 O4W' 120.3(5) 2_566 2_567
O6W Na1 O4W' 55.5(6) . 2_567
O5 Na1 O4W' 163.7(5) . 2_567
O5W' Na1 O4W' 51.6(6) . 2_567
O1 Na1 O4W' 118.1(5) 2_566 2_567
O6W' Na1 O4W' 83.7(6) . 2_567
O12 Na1 O4W' 85.6(5) 2_567 2_567
O5W Na1 O4W' 70.4(6) . 2_567
O1W' Na1 Co1 43.96(9) 2_566 .
O6W Na1 Co1 115.6(2) . .
O5 Na1 Co1 38.68(9) . .
O5W' Na1 Co1 121.9(3) . .
O1 Na1 Co1 37.74(8) 2_566 .
O6W' Na1 Co1 93.1(4) . .
O12 Na1 Co1 119.16(11) 2_567 .
O5W Na1 Co1 108.73(19) . .
O4W' Na1 Co1 155.2(5) 2_567 .
O1W' Na1 P1 61.64(11) 2_566 2_566
O6W Na1 P1 97.6(2) . 2_566
O5 Na1 P1 97.70(11) . 2_566
O5W' Na1 P1 76.4(3) . 2_566
O1 Na1 P1 21.67(8) 2_566 2_566
O6W' Na1 P1 102.0(4) . 2_566
O12 Na1 P1 162.01(13) 2_567 2_566
O5W Na1 P1 78.21(19) . 2_566
O4W' Na1 P1 97.5(5) 2_567 2_566
Co1 Na1 P1 59.10(4) . 2_566
O1W' Na1 Na2 57.64(10) 2_566 1_455
O6W Na1 Na2 39.2(2) . 1_455
O5 Na1 Na2 120.29(12) . 1_455
O5W' Na1 Na2 91.6(3) . 1_455
O1 Na1 Na2 67.80(10) 2_566 1_455
O6W' Na1 Na2 53.3(3) . 1_455
O12 Na1 Na2 136.83(13) 2_567 1_455
O5W Na1 Na2 108.9(2) . 1_455
O4W' Na1 Na2 63.8(5) 2_567 1_455
Co1 Na1 Na2 94.58(7) . 1_455
P1 Na1 Na2 58.48(6) 2_566 1_455
O19 Na2 O3 105.99(14) . 2_666
O19 Na2 O10 100.35(14) . 2_657
O3 Na2 O10 93.40(13) 2_666 2_657
O19 Na2 O6W 151.9(2) . 1_655
O3 Na2 O6W 101.6(2) 2_666 1_655
O10 Na2 O6W 83.2(2) 2_657 1_655
O19 Na2 O15 82.32(13) . 2_657
O3 Na2 O15 147.17(14) 2_666 2_657
O10 Na2 O15 116.73(14) 2_657 2_657
O6W Na2 O15 71.4(2) 1_655 2_657
O19 Na2 O2W 89.66(15) . .
O3 Na2 O2W 67.23(13) 2_666 .
O10 Na2 O2W 160.15(15) 2_657 .
O6W Na2 O2W 96.0(2) 1_655 .
O15 Na2 O2W 81.38(14) 2_657 .
O19 Na2 O8 70.24(11) . 2_657
O3 Na2 O8 146.05(14) 2_666 2_657
O10 Na2 O8 55.92(11) 2_657 2_657
O6W Na2 O8 89.8(2) 1_655 2_657
O15 Na2 O8 66.78(11) 2_657 2_657
O2W Na2 O8 143.88(14) . 2_657
O19 Na2 P3 85.92(10) . 2_657
O3 Na2 P3 119.54(11) 2_666 2_657
O10 Na2 P3 27.05(8) 2_657 2_657
O6W Na2 P3 85.3(2) 1_655 2_657
O15 Na2 P3 92.34(10) 2_657 2_657
O2W Na2 P3 172.77(13) . 2_657
O8 Na2 P3 28.89(7) 2_657 2_657
O19 Na2 P6 23.06(8) . .
O3 Na2 P6 85.89(10) 2_666 .
O10 Na2 P6 113.37(12) 2_657 .
O6W Na2 P6 161.6(2) 1_655 .
O15 Na2 P6 93.12(10) 2_657 .
O2W Na2 P6 71.16(13) . .
O8 Na2 P6 93.21(9) 2_657 .
P3 Na2 P6 105.82(7) 2_657 .
O19 Na2 Co2 81.64(10) . .
O3 Na2 Co2 35.69(8) 2_666 .
O10 Na2 Co2 123.77(11) 2_657 .
O6W Na2 Co2 119.7(2) 1_655 .
O15 Na2 Co2 119.18(10) 2_657 .
O2W Na2 Co2 40.44(10) . .
O8 Na2 Co2 150.48(10) 2_657 .
P3 Na2 Co2 143.84(8) 2_657 .
P6 Na2 Co2 58.64(5) . .
O19 Na2 Co3 33.60(8) . 2_657
O3 Na2 Co3 129.91(12) 2_666 2_657
O10 Na2 Co3 76.07(10) 2_657 2_657
O6W Na2 Co3 124.7(2) 1_655 2_657
O15 Na2 Co3 73.54(10) 2_657 2_657
O2W Na2 Co3 119.24(13) . 2_657
O8 Na2 Co3 36.75(7) 2_657 2_657
P3 Na2 Co3 54.98(5) 2_657 2_657
P6 Na2 Co3 56.48(5) . 2_657
Co2 Na2 Co3 114.37(7) . 2_657
O19 Na2 Na1 173.40(12) . 1_655
O3 Na2 Na1 67.54(10) 2_666 1_655
O10 Na2 Na1 79.23(10) 2_657 1_655
O6W Na2 Na1 34.7(2) 1_655 1_655
O15 Na2 Na1 103.80(11) 2_657 1_655
O2W Na2 Na1 88.86(13) . 1_655
O8 Na2 Na1 114.23(9) 2_657 1_655
P3 Na2 Na1 96.17(7) 2_657 1_655
P6 Na2 Na1 151.66(8) . 1_655
Co2 Na2 Na1 93.09(6) . 1_655
Co3 Na2 Na1 150.25(7) 2_657 1_655
O4 Na3 O9 138.82(18) . 2_557
O4 Na3 O11 116.75(17) . .
O9 Na3 O11 103.68(15) 2_557 .
O4 Na3 O20 115.41(15) . .
O9 Na3 O20 79.53(13) 2_557 .
O11 Na3 O20 77.34(13) . .
O4 Na3 O6W' 89.7(3) . .
O9 Na3 O6W' 84.1(3) 2_557 .
O11 Na3 O6W' 87.8(3) . .
O20 Na3 O6W' 154.5(3) . .
O4 Na3 Co4 145.82(14) . .
O9 Na3 Co4 37.64(9) 2_557 .
O11 Na3 Co4 86.80(11) . .
O20 Na3 Co4 42.43(8) . .
O6W' Na3 Co4 117.1(3) . .
O4 Na3 P6 92.84(12) . .
O9 Na3 P6 88.42(11) 2_557 .
O11 Na3 P6 98.54(11) . .
O20 Na3 P6 25.75(8) . .
O6W' Na3 P6 171.2(3) . .
Co4 Na3 P6 57.59(5) . .
O4 Na3 Co3 125.13(14) . .
O9 Na3 Co3 90.86(11) 2_557 .
O11 Na3 Co3 39.61(9) . .
O20 Na3 Co3 37.74(8) . .
O6W' Na3 Co3 124.1(3) . .
Co4 Na3 Co3 58.16(5) . .
P6 Na3 Co3 60.57(5) . .
O4 Na3 P4 126.81(14) . .
O9 Na3 P4 88.70(11) 2_557 .
O11 Na3 P4 22.48(8) . .
O20 Na3 P4 90.74(11) . .
O6W' Na3 P4 69.4(3) . .
Co4 Na3 P4 84.53(7) . .
P6 Na3 P4 115.27(8) . .
Co3 Na3 P4 54.84(5) . .
O4 Na3 Co2 34.61(10) . .
O9 Na3 Co2 131.20(13) 2_557 .
O11 Na3 Co2 114.99(11) . .
O20 Na3 Co2 81.07(10) . .
O6W' Na3 Co2 124.2(3) . .
Co4 Na3 Co2 114.46(8) . .
P6 Na3 Co2 58.39(5) . .
Co3 Na3 Co2 100.19(7) . .
P4 Na3 Co2 135.89(8) . .
O1 P1 O3 111.16(19) . .
O1 P1 O2 113.1(2) . .
O3 P1 O2 111.29(18) . .
O1 P1 C1 110.11(19) . .
O3 P1 C1 107.2(2) . .
O2 P1 C1 103.6(2) . .
O1 P1 Na1 34.97(13) . 2_566
O3 P1 Na1 86.94(14) . 2_566
O2 P1 Na1 101.63(14) . 2_566
C1 P1 Na1 143.88(15) . 2_566
O5 P2 O4 114.6(2) . .
O5 P2 O6 110.3(2) . .
O4 P2 O6 111.0(2) . .
O5 P2 C1 109.7(2) . .
O4 P2 C1 103.4(2) . .
O6 P2 C1 107.5(2) . .
O10 P3 O9 112.5(2) . .
O10 P3 O8 110.24(19) . .
O9 P3 O8 114.22(19) . .
O10 P3 C3 109.5(2) . .
O9 P3 C3 108.72(19) . .
O8 P3 C3 101.0(2) . .
O10 P3 Na2 49.16(14) . 2_657
O9 P3 Na2 131.70(14) . 2_657
O8 P3 Na2 61.12(14) . 2_657
C3 P3 Na2 119.47(15) . 2_657
O13 P4 O11 115.0(2) . .
O13 P4 O12 109.2(2) . .
O11 P4 O12 109.2(2) . .
O13 P4 C3 109.8(2) . .
O11 P4 C3 105.7(2) . .
O12 P4 C3 107.6(2) . .
O13 P4 Na3 78.17(15) . .
O11 P4 Na3 36.92(14) . .
O12 P4 Na3 123.26(16) . .
C3 P4 Na3 122.86(15) . .
O15 P5 O17 117.1(2) . .
O15 P5 O16 111.5(2) . .
O17 P5 O16 106.1(2) . .
O15 P5 C5 106.1(2) . .
O17 P5 C5 109.8(2) . .
O16 P5 C5 105.7(2) . .
O18 P6 O19 113.6(2) . .
O18 P6 O20 109.8(2) . .
O19 P6 O20 114.23(19) . .
O18 P6 C5 106.5(2) . .
O19 P6 C5 108.39(19) . .
O20 P6 C5 103.56(19) . .
O18 P6 Na3 65.65(15) . .
O19 P6 Na3 137.82(15) . .
O20 P6 Na3 44.34(14) . .
C5 P6 Na3 112.00(15) . .
O18 P6 Na2 77.99(15) . .
O19 P6 Na2 38.24(14) . .
O20 P6 Na2 117.40(14) . .
C5 P6 Na2 134.77(14) . .
Na3 P6 Na2 110.58(6) . .
P1 O1 Co1 137.0(2) . .
P1 O1 Na1 123.37(18) . 2_566
Co1 O1 Na1 98.19(14) . 2_566
P1 O2 Co2 115.99(18) . .
P1 O3 Co2 130.0(2) . 2_666
P1 O3 Na2 129.18(19) . 2_666
Co2 O3 Na2 100.79(14) 2_666 2_666
P2 O4 Co2 115.68(19) . .
P2 O4 Na3 136.2(2) . .
Co2 O4 Na3 108.04(17) . .
P2 O5 Co1 128.5(2) . .
P2 O5 Na1 128.4(2) . .
Co1 O5 Na1 97.29(14) . .
C1 O7 Co2 103.2(3) . .
P3 O8 Co4 140.98(19) . .
P3 O8 Co3 116.21(18) . .
Co4 O8 Co3 102.14(13) . .
P3 O8 Na2 89.99(16) . 2_657
Co4 O8 Na2 96.14(13) . 2_657
Co3 O8 Na2 91.58(12) . 2_657
P3 O9 Co4 130.38(19) . 2_557
P3 O9 Na3 129.7(2) . 2_557
Co4 O9 Na3 98.60(14) 2_557 2_557
P3 O10 Na2 103.79(18) . 2_657
P4 O11 Co3 115.12(19) . .
P4 O11 Na3 120.6(2) . .
Co3 O11 Na3 95.93(14) . .
P4 O12 Na1 142.4(2) . 2_567
P4 O13 Co4 136.0(2) . 2_557
C3 O14 Co3 103.7(2) . .
P5 O15 Co4 116.0(2) . .
P5 O15 Na2 133.4(2) . 2_657
Co4 O15 Na2 103.32(14) . 2_657
P5 O17 Co3 132.5(2) . 2_657
P6 O18 Co2 140.4(2) . .
P6 O19 Co3 134.1(2) . 2_657
P6 O19 Na2 118.70(19) . .
Co3 O19 Na2 106.41(14) 2_657 .
P6 O20 Co3 138.17(19) . .
P6 O20 Co4 114.86(18) . .
Co3 O20 Co4 97.89(13) . .
P6 O20 Na3 109.91(18) . .
Co3 O20 Na3 95.42(14) . .
Co4 O20 Na3 88.72(12) . .
C5 O21 Co4 102.8(2) . .
O7 C1 C2 110.8(4) . .
O7 C1 P2 101.6(3) . .
C2 C1 P2 113.0(3) . .
O7 C1 P1 106.7(3) . .
C2 C1 P1 113.0(3) . .
P2 C1 P1 110.9(2) . .
O14 C3 C4 109.5(4) . .
O14 C3 P3 103.0(3) . .
C4 C3 P3 114.5(4) . .
O14 C3 P4 105.6(3) . .
C4 C3 P4 113.7(3) . .
P3 C3 P4 109.6(2) . .
O21 C5 C6 110.5(3) . .
O21 C5 P5 102.3(3) . .
C6 C5 P5 113.6(3) . .
O21 C5 P6 107.0(3) . .
C6 C5 P6 112.3(3) . .
P5 C5 P6 110.5(2) . .
Na1 O1W' Co1 94.61(13) 2_566 .
Co2 O2W Na2 89.01(16) . .
O4W O4W' Na1 117.8(12) . 2_567
O5W' O5W Na1 72.5(11) . .
O5W O5W' Na1 87.3(11) . .
O6W' O6W Na1 80.5(8) . .
O6W' O6W Na2 107.1(9) . 1_455
Na1 O6W Na2 106.1(3) . 1_455
O6W O6W' Na1 70.6(8) . .
O6W O6W' Na3 161.3(11) . .
Na1 O6W' Na3 127.4(6) . .

loop_
_geom_bond_atom_site_label_1
_geom_bond_atom_site_label_2
_geom_bond_distance
_geom_bond_site_symmetry_2
Co1 O1 2.064(3) .
Co1 O1 2.064(3) 2_566
Co1 O5 2.103(4) .
Co1 O5 2.103(4) 2_566
Co1 O1W 2.126(3) .
Co1 O1W 2.126(3) 2_566
Co1 O1W' 2.325(3) .
Co1 O1W' 2.325(3) 2_566
Co1 Na1 3.338(2) .
Co1 Na1 3.338(2) 2_566
Co2 O18 2.034(4) .
Co2 O3 2.036(3) 2_666
Co2 O4 2.091(3) .
Co2 O2 2.115(3) .
Co2 O7 2.206(4) .
Co2 O2W 2.223(5) .
Co2 Na2 3.427(3) .
Co2 Na3 3.501(3) .
Co3 O17 2.052(3) 2_657
Co3 O19 2.057(3) 2_657
Co3 O20 2.079(3) .
Co3 O8 2.134(3) .
Co3 O11 2.168(3) .
Co3 O14 2.235(3) .
Co3 Na3 3.381(3) .
Co3 Na2 3.566(2) 2_657
Co4 O9 2.031(3) 2_557
Co4 O8 2.034(3) .
Co4 O13 2.052(3) 2_557
Co4 O15 2.065(3) .
Co4 O20 2.220(3) .
Co4 O21 2.242(3) .
Co4 Na3 3.289(2) .
Na1 O1W' 2.216(4) 2_566
Na1 O6W 2.274(9) .
Na1 O5 2.339(4) .
Na1 O5W' 2.341(13) .
Na1 O1 2.346(4) 2_566
Na1 O6W' 2.379(15) .
Na1 O12 2.392(4) 2_567
Na1 O5W 2.451(8) .
Na1 O4W' 2.66(2) 2_567
Na1 P1 3.419(3) 2_566
Na1 Na2 3.835(3) 1_455
Na2 O19 2.389(4) .
Na2 O3 2.402(4) 2_666
Na2 O10 2.489(4) 2_657
Na2 O6W 2.522(9) 1_655
Na2 O15 2.549(4) 2_657
Na2 O2W 2.647(5) .
Na2 O8 2.798(4) 2_657
Na2 P3 3.195(3) 2_657
Na2 P6 3.385(3) .
Na2 Co3 3.566(2) 2_657
Na2 Na1 3.835(3) 1_655
Na3 O4 2.233(4) .
Na3 O9 2.301(4) 2_557
Na3 O11 2.381(4) .
Na3 O20 2.478(4) .
Na3 O6W' 2.754(15) .
Na3 P6 3.333(3) .
Na3 P4 3.412(3) .
P1 O1 1.511(3) .
P1 O3 1.518(3) .
P1 O2 1.546(3) .
P1 C1 1.859(5) .
P1 Na1 3.419(3) 2_566
P2 O5 1.512(4) .
P2 O4 1.529(4) .
P2 O6 1.531(4) .
P2 C1 1.838(5) .
P3 O10 1.496(4) .
P3 O9 1.520(3) .
P3 O8 1.544(3) .
P3 C3 1.838(5) .
P3 Na2 3.195(3) 2_657
P4 O13 1.501(3) .
P4 O11 1.516(3) .
P4 O12 1.560(4) .
P4 C3 1.845(5) .
P5 O15 1.501(3) .
P5 O17 1.505(3) .
P5 O16 1.576(4) .
P5 C5 1.840(5) .
P6 O18 1.507(4) .
P6 O19 1.512(3) .
P6 O20 1.540(3) .
P6 C5 1.849(5) .
O1 Na1 2.346(4) 2_566
O3 Co2 2.036(3) 2_666
O3 Na2 2.402(4) 2_666
O7 C1 1.463(5) .
O8 Na2 2.798(4) 2_657
O9 Co4 2.031(3) 2_557
O9 Na3 2.301(4) 2_557
O10 Na2 2.489(4) 2_657
O12 Na1 2.392(4) 2_567
O13 Co4 2.052(3) 2_557
O14 C3 1.479(5) .
O15 Na2 2.549(4) 2_657
O17 Co3 2.052(3) 2_657
O19 Co3 2.057(3) 2_657
O21 C5 1.459(5) .
C1 C2 1.518(7) .
C3 C4 1.513(6) .
C5 C6 1.523(5) .
O1W' Na1 2.216(4) 2_566
O4W O4W' 1.63(3) .
O4W' Na1 2.66(2) 2_567
O5W O5W' 0.847(13) .
O6W O6W' 1.167(14) .
O6W Na2 2.522(9) 1_455

loop_
_geom_hbond_atom_site_label_D
_geom_hbond_atom_site_label_H
_geom_hbond_atom_site_label_A
_geom_hbond_distance_DH
_geom_hbond_distance_HA
_geom_hbond_distance_DA
_geom_hbond_angle_DHA
_geom_hbond_site_symmetry_A
O2W H2WA O4W 0.90 2.03 2.859(8) 152.3 .
O2W H2WB O17 0.90 2.39 3.027(6) 127.7 2_657
O7 H7 O2 0.95 1.71 2.635(4) 163.7 2_666
O12 H12 O6 0.95 1.60 2.536(5) 165.8 2_567
O14 H14 O5W 0.95 1.84 2.778(8) 171.4 2_567
O16 H16 O6 0.95 1.84 2.756(5) 160.6 1_545
O21 H21 O3W 0.95 1.92 2.845(7) 165.3 2_566
O3W H3WA O1W 0.90 1.96 2.754(5) 146.4 .
O3W H3WB O18 0.90 2.13 2.896(6) 142.0 2_566

loop_
_geom_torsion_atom_site_label_1
_geom_torsion_atom_site_label_2
_geom_torsion_atom_site_label_3
_geom_torsion_atom_site_label_4
_geom_torsion
_geom_torsion_site_symmetry_1
_geom_torsion_site_symmetry_4
O1 Co1 Na1 O1W' -105.2(2) . 2_566
O1 Co1 Na1 O1W' 74.8(2) 2_566 2_566
O5 Co1 Na1 O1W' -104.1(2) . 2_566
O5 Co1 Na1 O1W' 75.9(2) 2_566 2_566
O1W Co1 Na1 O1W' 165.13(6) . 2_566
O1W Co1 Na1 O1W' -14.87(6) 2_566 2_566
O1W' Co1 Na1 O1W' 180.0 . 2_566
Na1 Co1 Na1 O1W' 29(100) 2_566 2_566
O1 Co1 Na1 O6W -101.7(3) . .
O1 Co1 Na1 O6W 78.3(3) 2_566 .
O5 Co1 Na1 O6W -100.7(3) . .
O5 Co1 Na1 O6W 79.3(3) 2_566 .
O1W Co1 Na1 O6W 168.6(3) . .
O1W Co1 Na1 O6W -11.4(3) 2_566 .
O1W' Co1 Na1 O6W -176.5(3) . .
O1W' Co1 Na1 O6W 3.5(3) 2_566 .
Na1 Co1 Na1 O6W 33(100) 2_566 .
O1 Co1 Na1 O5 -1.1(2) . .
O1 Co1 Na1 O5 178.9(2) 2_566 .
O5 Co1 Na1 O5 180.0 2_566 .
O1W Co1 Na1 O5 -90.73(18) . .
O1W Co1 Na1 O5 89.27(18) 2_566 .
O1W' Co1 Na1 O5 -75.9(2) . .
O1W' Co1 Na1 O5 104.1(2) 2_566 .
Na1 Co1 Na1 O5 133(100) 2_566 .
O1 Co1 Na1 O5W' 129.0(4) . .
O1 Co1 Na1 O5W' -51.0(4) 2_566 .
O5 Co1 Na1 O5W' 130.1(4) . .
O5 Co1 Na1 O5W' -49.9(4) 2_566 .
O1W Co1 Na1 O5W' 39.4(4) . .
O1W Co1 Na1 O5W' -140.6(4) 2_566 .
O1W' Co1 Na1 O5W' 54.2(4) . .
O1W' Co1 Na1 O5W' -125.8(4) 2_566 .
Na1 Co1 Na1 O5W' -97(100) 2_566 .
O1 Co1 Na1 O1 180.0 . 2_566
O5 Co1 Na1 O1 -178.9(2) . 2_566
O5 Co1 Na1 O1 1.1(2) 2_566 2_566
O1W Co1 Na1 O1 90.34(17) . 2_566
O1W Co1 Na1 O1 -89.66(17) 2_566 2_566
O1W' Co1 Na1 O1 105.2(2) . 2_566
O1W' Co1 Na1 O1 -74.8(2) 2_566 2_566
Na1 Co1 Na1 O1 -46(100) 2_566 2_566
O1 Co1 Na1 O6W' -82.9(4) . .
O1 Co1 Na1 O6W' 97.1(4) 2_566 .
O5 Co1 Na1 O6W' -81.8(4) . .
O5 Co1 Na1 O6W' 98.2(4) 2_566 .
O1W Co1 Na1 O6W' -172.5(4) . .
O1W Co1 Na1 O6W' 7.5(4) 2_566 .
O1W' Co1 Na1 O6W' -157.7(4) . .
O1W' Co1 Na1 O6W' 22.3(4) 2_566 .
Na1 Co1 Na1 O6W' 51(100) 2_566 .
O1 Co1 Na1 O12 15.7(2) . 2_567
O1 Co1 Na1 O12 -164.3(2) 2_566 2_567
O5 Co1 Na1 O12 16.75(18) . 2_567
O5 Co1 Na1 O12 -163.25(18) 2_566 2_567
O1W Co1 Na1 O12 -73.97(16) . 2_567
O1W Co1 Na1 O12 106.03(16) 2_566 2_567
O1W' Co1 Na1 O12 -59.1(2) . 2_567
O1W' Co1 Na1 O12 120.9(2) 2_566 2_567
Na1 Co1 Na1 O12 150(100) 2_566 2_567
O1 Co1 Na1 O5W 112.0(2) . .
O1 Co1 Na1 O5W -68.0(2) 2_566 .
O5 Co1 Na1 O5W 113.1(3) . .
O5 Co1 Na1 O5W -66.9(3) 2_566 .
O1W Co1 Na1 O5W 22.3(2) . .
O1W Co1 Na1 O5W -157.7(2) 2_566 .
O1W' Co1 Na1 O5W 37.2(2) . .
O1W' Co1 Na1 O5W -142.8(2) 2_566 .
Na1 Co1 Na1 O5W -114(100) 2_566 .
O1 Co1 Na1 O4W' -164.4(13) . 2_567
O1 Co1 Na1 O4W' 15.6(13) 2_566 2_567
O5 Co1 Na1 O4W' -163.3(13) . 2_567
O5 Co1 Na1 O4W' 16.7(13) 2_566 2_567
O1W Co1 Na1 O4W' 105.9(13) . 2_567
O1W Co1 Na1 O4W' -74.1(13) 2_566 2_567
O1W' Co1 Na1 O4W' 120.8(13) . 2_567
O1W' Co1 Na1 O4W' -59.2(13) 2_566 2_567
Na1 Co1 Na1 O4W' -30(100) 2_566 2_567
O1 Co1 Na1 P1 174.98(14) . 2_566
O1 Co1 Na1 P1 -5.02(14) 2_566 2_566
O5 Co1 Na1 P1 176.04(16) . 2_566
O5 Co1 Na1 P1 -3.96(16) 2_566 2_566
O1W Co1 Na1 P1 85.32(10) . 2_566
O1W Co1 Na1 P1 -94.68(10) 2_566 2_566
O1W' Co1 Na1 P1 100.18(14) . 2_566
O1W' Co1 Na1 P1 -79.82(14) 2_566 2_566
Na1 Co1 Na1 P1 -51(100) 2_566 2_566
O1 Co1 Na1 Na2 -136.27(14) . 1_455
O1 Co1 Na1 Na2 43.73(14) 2_566 1_455
O5 Co1 Na1 Na2 -135.20(16) . 1_455
O5 Co1 Na1 Na2 44.80(16) 2_566 1_455
O1W Co1 Na1 Na2 134.08(11) . 1_455
O1W Co1 Na1 Na2 -45.92(11) 2_566 1_455
O1W' Co1 Na1 Na2 148.94(14) . 1_455
O1W' Co1 Na1 Na2 -31.06(14) 2_566 1_455
Na1 Co1 Na1 Na2 -2(100) 2_566 1_455
O18 Co2 Na2 O19 -10.88(14) . .
O3 Co2 Na2 O19 -132.97(18) 2_666 .
O4 Co2 Na2 O19 66.80(19) . .
O2 Co2 Na2 O19 -85.47(16) . .
O7 Co2 Na2 O19 172.35(13) . .
O2W Co2 Na2 O19 99.4(2) . .
Na3 Co2 Na2 O19 39.40(11) . .
O18 Co2 Na2 O3 122.09(18) . 2_666
O4 Co2 Na2 O3 -160.2(2) . 2_666
O2 Co2 Na2 O3 47.51(19) . 2_666
O7 Co2 Na2 O3 -54.68(18) . 2_666
O2W Co2 Na2 O3 -127.6(2) . 2_666
Na3 Co2 Na2 O3 172.38(15) . 2_666
O18 Co2 Na2 O10 86.02(17) . 2_657
O3 Co2 Na2 O10 -36.07(18) 2_666 2_657
O4 Co2 Na2 O10 163.70(18) . 2_657
O2 Co2 Na2 O10 11.4(2) . 2_657
O7 Co2 Na2 O10 -90.75(17) . 2_657
O2W Co2 Na2 O10 -163.7(2) . 2_657
Na3 Co2 Na2 O10 136.31(13) . 2_657
O18 Co2 Na2 O6W -171.3(3) . 1_655
O3 Co2 Na2 O6W 66.6(3) 2_666 1_655
O4 Co2 Na2 O6W -93.7(3) . 1_655
O2 Co2 Na2 O6W 114.1(3) . 1_655
O7 Co2 Na2 O6W 11.9(3) . 1_655
O2W Co2 Na2 O6W -61.1(3) . 1_655
Na3 Co2 Na2 O6W -121.1(2) . 1_655
O18 Co2 Na2 O15 -87.19(16) . 2_657
O3 Co2 Na2 O15 150.7(2) 2_666 2_657
O4 Co2 Na2 O15 -9.5(2) . 2_657
O2 Co2 Na2 O15 -161.77(15) . 2_657
O7 Co2 Na2 O15 96.04(15) . 2_657
O2W Co2 Na2 O15 23.1(2) . 2_657
Na3 Co2 Na2 O15 -36.91(13) . 2_657
O18 Co2 Na2 O2W -110.3(2) . .
O3 Co2 Na2 O2W 127.6(2) 2_666 .
O4 Co2 Na2 O2W -32.6(2) . .
O2 Co2 Na2 O2W 175.1(2) . .
O7 Co2 Na2 O2W 73.0(2) . .
Na3 Co2 Na2 O2W -59.99(18) . .
O18 Co2 Na2 O8 6.8(2) . 2_657
O3 Co2 Na2 O8 -115.3(3) 2_666 2_657
O4 Co2 Na2 O8 84.5(3) . 2_657
O2 Co2 Na2 O8 -67.8(2) . 2_657
O7 Co2 Na2 O8 -170.0(2) . 2_657
O2W Co2 Na2 O8 117.1(3) . 2_657
Na3 Co2 Na2 O8 57.1(2) . 2_657
O18 Co2 Na2 P3 60.29(15) . 2_657
O3 Co2 Na2 P3 -61.80(18) 2_666 2_657
O4 Co2 Na2 P3 137.96(18) . 2_657
O2 Co2 Na2 P3 -14.30(19) . 2_657
O7 Co2 Na2 P3 -116.49(15) . 2_657
O2W Co2 Na2 P3 170.6(2) . 2_657
Na3 Co2 Na2 P3 110.57(12) . 2_657
O18 Co2 Na2 P6 -12.69(11) . .
O3 Co2 Na2 P6 -134.78(15) 2_666 .
O4 Co2 Na2 P6 64.99(16) . .
O2 Co2 Na2 P6 -87.27(13) . .
O7 Co2 Na2 P6 170.54(10) . .
O2W Co2 Na2 P6 97.59(18) . .
Na3 Co2 Na2 P6 37.60(6) . .
O18 Co2 Na2 Co3 -3.11(11) . 2_657
O3 Co2 Na2 Co3 -125.21(17) 2_666 2_657
O4 Co2 Na2 Co3 74.56(17) . 2_657
O2 Co2 Na2 Co3 -77.70(14) . 2_657
O7 Co2 Na2 Co3 -179.89(10) . 2_657
O2W Co2 Na2 Co3 107.16(18) . 2_657
Na3 Co2 Na2 Co3 47.17(9) . 2_657
O18 Co2 Na2 Na1 165.12(12) . 1_655
O3 Co2 Na2 Na1 43.03(15) 2_666 1_655
O4 Co2 Na2 Na1 -117.20(16) . 1_655
O2 Co2 Na2 Na1 90.54(14) . 1_655
O7 Co2 Na2 Na1 -11.65(11) . 1_655
O2W Co2 Na2 Na1 -84.60(18) . 1_655
Na3 Co2 Na2 Na1 -144.59(6) . 1_655
O9 Co4 Na3 O4 -106.5(3) 2_557 .
O8 Co4 Na3 O4 142.9(3) . .
O13 Co4 Na3 O4 -123.4(3) 2_557 .
O15 Co4 Na3 O4 56.9(3) . .
O20 Co4 Na3 O4 61.4(3) . .
O21 Co4 Na3 O4 -17.8(3) . .
O8 Co4 Na3 O9 -110.59(17) . 2_557
O13 Co4 Na3 O9 -16.9(2) 2_557 2_557
O15 Co4 Na3 O9 163.38(19) . 2_557
O20 Co4 Na3 O9 167.90(19) . 2_557
O21 Co4 Na3 O9 88.73(16) . 2_557
O9 Co4 Na3 O11 117.41(17) 2_557 .
O8 Co4 Na3 O11 6.82(12) . .
O13 Co4 Na3 O11 100.48(18) 2_557 .
O15 Co4 Na3 O11 -79.21(18) . .
O20 Co4 Na3 O11 -74.68(15) . .
O21 Co4 Na3 O11 -153.85(12) . .
O9 Co4 Na3 O20 -167.90(19) 2_557 .
O8 Co4 Na3 O20 81.50(15) . .
O13 Co4 Na3 O20 175.17(18) 2_557 .
O15 Co4 Na3 O20 -4.53(19) . .
O21 Co4 Na3 O20 -79.17(14) . .
O9 Co4 Na3 O6W' 31.5(4) 2_557 .
O8 Co4 Na3 O6W' -79.1(4) . .
O13 Co4 Na3 O6W' 14.6(4) 2_557 .
O15 Co4 Na3 O6W' -165.1(4) . .
O20 Co4 Na3 O6W' -160.6(4) . .
O21 Co4 Na3 O6W' 120.2(4) . .
O9 Co4 Na3 P6 -140.36(15) 2_557 .
O8 Co4 Na3 P6 109.05(10) . .
O13 Co4 Na3 P6 -157.29(15) 2_557 .
O15 Co4 Na3 P6 23.02(16) . .
O20 Co4 Na3 P6 27.54(11) . .
O21 Co4 Na3 P6 -51.63(9) . .
O9 Co4 Na3 Co3 146.55(15) 2_557 .
O8 Co4 Na3 Co3 35.95(9) . .
O13 Co4 Na3 Co3 129.62(15) 2_557 .
O15 Co4 Na3 Co3 -50.08(15) . .
O20 Co4 Na3 Co3 -45.55(11) . .
O21 Co4 Na3 Co3 -124.72(9) . .
O9 Co4 Na3 P4 94.98(15) 2_557 .
O8 Co4 Na3 P4 -15.62(9) . .
O13 Co4 Na3 P4 78.05(16) 2_557 .
O15 Co4 Na3 P4 -101.65(15) . .
O20 Co4 Na3 P4 -97.12(13) . .
O21 Co4 Na3 P4 -176.29(9) . .
O9 Co4 Na3 Co2 -126.53(17) 2_557 .
O8 Co4 Na3 Co2 122.88(11) . .
O13 Co4 Na3 Co2 -143.46(15) 2_557 .
O15 Co4 Na3 Co2 36.85(18) . .
O20 Co4 Na3 Co2 41.38(12) . .
O21 Co4 Na3 Co2 -37.79(11) . .
O17 Co3 Na3 O4 13.47(19) 2_657 .
O19 Co3 Na3 O4 -95.3(2) 2_657 .
O20 Co3 Na3 O4 -87.0(2) . .
O8 Co3 Na3 O4 -173.31(19) . .
O11 Co3 Na3 O4 90.7(2) . .
O14 Co3 Na3 O4 113.08(19) . .
Na2 Co3 Na3 O4 -144.47(15) 2_657 .
O17 Co3 Na3 O9 172.06(13) 2_657 2_557
O19 Co3 Na3 O9 63.3(2) 2_657 2_557
O20 Co3 Na3 O9 71.57(16) . 2_557
O8 Co3 Na3 O9 -14.72(13) . 2_557
O11 Co3 Na3 O9 -110.65(17) . 2_557
O14 Co3 Na3 O9 -88.33(15) . 2_557
Na2 Co3 Na3 O9 14.12(13) 2_657 2_557
O17 Co3 Na3 O11 -77.28(16) 2_657 .
O19 Co3 Na3 O11 174.0(2) 2_657 .
O20 Co3 Na3 O11 -177.78(18) . .
O8 Co3 Na3 O11 95.94(16) . .
O14 Co3 Na3 O11 22.33(17) . .
Na2 Co3 Na3 O11 124.78(14) 2_657 .
O17 Co3 Na3 O20 100.50(16) 2_657 .
O19 Co3 Na3 O20 -8.3(2) 2_657 .
O8 Co3 Na3 O20 -86.28(15) . .
O11 Co3 Na3 O20 177.78(18) . .
O14 Co3 Na3 O20 -159.89(16) . .
Na2 Co3 Na3 O20 -57.44(14) 2_657 .
O17 Co3 Na3 O6W' -104.5(4) 2_657 .
O19 Co3 Na3 O6W' 146.8(4) 2_657 .
O20 Co3 Na3 O6W' 155.0(4) . .
O8 Co3 Na3 O6W' 68.7(4) . .
O11 Co3 Na3 O6W' -27.2(4) . .
O14 Co3 Na3 O6W' -4.9(4) . .
Na2 Co3 Na3 O6W' 97.6(4) 2_657 .
O17 Co3 Na3 Co4 152.39(10) 2_657 .
O19 Co3 Na3 Co4 43.63(17) 2_657 .
O20 Co3 Na3 Co4 51.89(12) . .
O8 Co3 Na3 Co4 -34.39(9) . .
O11 Co3 Na3 Co4 -130.33(14) . .
O14 Co3 Na3 Co4 -108.00(11) . .
Na2 Co3 Na3 Co4 -5.55(6) 2_657 .
O17 Co3 Na3 P6 84.36(10) 2_657 .
O19 Co3 Na3 P6 -24.40(17) 2_657 .
O20 Co3 Na3 P6 -16.14(12) . .
O8 Co3 Na3 P6 -102.42(10) . .
O11 Co3 Na3 P6 161.64(14) . .
O14 Co3 Na3 P6 -176.03(10) . .
Na2 Co3 Na3 P6 -73.58(7) 2_657 .
O17 Co3 Na3 P4 -100.14(10) 2_657 .
O19 Co3 Na3 P4 151.10(16) 2_657 .
O20 Co3 Na3 P4 159.37(13) . .
O8 Co3 Na3 P4 73.08(9) . .
O11 Co3 Na3 P4 -22.85(13) . .
O14 Co3 Na3 P4 -0.53(11) . .
Na2 Co3 Na3 P4 101.92(6) 2_657 .
O17 Co3 Na3 Co2 39.83(11) 2_657 .
O19 Co3 Na3 Co2 -68.93(17) 2_657 .
O20 Co3 Na3 Co2 -60.66(13) . .
O8 Co3 Na3 Co2 -146.95(10) . .
O11 Co3 Na3 Co2 117.12(14) . .
O14 Co3 Na3 Co2 139.44(11) . .
Na2 Co3 Na3 Co2 -118.10(7) 2_657 .
O18 Co2 Na3 O4 -154.5(2) . .
O3 Co2 Na3 O4 157.7(3) 2_666 .
O2 Co2 Na3 O4 -71.7(2) . .
O7 Co2 Na3 O4 15.0(2) . .
O2W Co2 Na3 O4 104.6(2) . .
Na2 Co2 Na3 O4 147.65(19) . .
O18 Co2 Na3 O9 -34.98(19) . 2_557
O3 Co2 Na3 O9 -82.7(3) 2_666 2_557
O4 Co2 Na3 O9 119.5(3) . 2_557
O2 Co2 Na3 O9 47.81(19) . 2_557
O7 Co2 Na3 O9 134.47(18) . 2_557
O2W Co2 Na3 O9 -135.9(2) . 2_557
Na2 Co2 Na3 O9 -92.84(16) . 2_557
O18 Co2 Na3 O11 104.03(17) . .
O3 Co2 Na3 O11 56.3(3) 2_666 .
O4 Co2 Na3 O11 -101.5(2) . .
O2 Co2 Na3 O11 -173.19(14) . .
O7 Co2 Na3 O11 -86.53(16) . .
O2W Co2 Na3 O11 3.13(17) . .
Na2 Co2 Na3 O11 46.17(14) . .
O18 Co2 Na3 O20 32.57(14) . .
O3 Co2 Na3 O20 -15.2(2) 2_666 .
O4 Co2 Na3 O20 -172.9(2) . .
O2 Co2 Na3 O20 115.35(13) . .
O7 Co2 Na3 O20 -157.99(13) . .
O2W Co2 Na3 O20 -68.33(16) . .
Na2 Co2 Na3 O20 -25.29(11) . .
O18 Co2 Na3 O6W' -150.5(4) . .
O3 Co2 Na3 O6W' 161.7(4) 2_666 .
O4 Co2 Na3 O6W' 4.0(4) . .
O2 Co2 Na3 O6W' -67.7(4) . .
O7 Co2 Na3 O6W' 18.9(4) . .
O2W Co2 Na3 O6W' 108.6(4) . .
Na2 Co2 Na3 O6W' 151.6(4) . .
O18 Co2 Na3 Co4 5.73(13) . .
O3 Co2 Na3 Co4 -42.0(2) 2_666 .
O4 Co2 Na3 Co4 160.2(2) . .
O2 Co2 Na3 Co4 88.52(12) . .
O7 Co2 Na3 Co4 175.18(11) . .
O2W Co2 Na3 Co4 -95.17(15) . .
Na2 Co2 Na3 Co4 -52.13(10) . .
O18 Co2 Na3 P6 19.44(12) . .
O3 Co2 Na3 P6 -28.3(2) 2_666 .
O4 Co2 Na3 P6 173.9(2) . .
O2 Co2 Na3 P6 102.23(10) . .
O7 Co2 Na3 P6 -171.11(10) . .
O2W Co2 Na3 P6 -81.46(13) . .
Na2 Co2 Na3 P6 -38.42(6) . .
O18 Co2 Na3 Co3 65.26(13) . .
O3 Co2 Na3 Co3 17.5(2) 2_666 .
O4 Co2 Na3 Co3 -140.2(2) . .
O2 Co2 Na3 Co3 148.05(10) . .
O7 Co2 Na3 Co3 -125.29(11) . .
O2W Co2 Na3 Co3 -35.64(13) . .
Na2 Co2 Na3 Co3 7.40(8) . .
O18 Co2 Na3 P4 114.33(17) . .
O3 Co2 Na3 P4 66.6(2) 2_666 .
O4 Co2 Na3 P4 -91.2(2) . .
O2 Co2 Na3 P4 -162.89(13) . .
O7 Co2 Na3 P4 -76.23(15) . .
O2W Co2 Na3 P4 13.43(16) . .
Na2 Co2 Na3 P4 56.47(12) . .
O4 Na3 P4 O13 112.6(2) . .
O9 Na3 P4 O13 -44.82(17) 2_557 .
O11 Na3 P4 O13 -177.1(3) . .
O20 Na3 P4 O13 -124.33(17) . .
O6W' Na3 P4 O13 39.4(3) . .
Co4 Na3 P4 O13 -82.30(15) . .
P6 Na3 P4 O13 -132.46(16) . .
Co3 Na3 P4 O13 -136.79(15) . .
Co2 Na3 P4 O13 157.78(17) . .
O4 Na3 P4 O11 -70.3(3) . .
O9 Na3 P4 O11 132.3(3) 2_557 .
O20 Na3 P4 O11 52.8(2) . .
O6W' Na3 P4 O11 -143.5(4) . .
Co4 Na3 P4 O11 94.9(2) . .
P6 Na3 P4 O11 44.7(2) . .
Co3 Na3 P4 O11 40.4(2) . .
Co2 Na3 P4 O11 -25.1(2) . .
O4 Na3 P4 O12 7.2(2) . .
O9 Na3 P4 O12 -150.18(19) 2_557 .
O11 Na3 P4 O12 77.5(3) . .
O20 Na3 P4 O12 130.31(19) . .
O6W' Na3 P4 O12 -66.0(4) . .
Co4 Na3 P4 O12 172.34(17) . .
P6 Na3 P4 O12 122.18(18) . .
Co3 Na3 P4 O12 117.85(18) . .
Co2 Na3 P4 O12 52.4(2) . .
O4 Na3 P4 C3 -141.4(2) . .
O9 Na3 P4 C3 61.2(2) 2_557 .
O11 Na3 P4 C3 -71.1(3) . .
O20 Na3 P4 C3 -18.3(2) . .
O6W' Na3 P4 C3 145.4(4) . .
Co4 Na3 P4 C3 23.74(19) . .
P6 Na3 P4 C3 -26.4(2) . .
Co3 Na3 P4 C3 -30.75(18) . .
Co2 Na3 P4 C3 -96.2(2) . .
O4 Na3 P6 O18 -21.8(2) . .
O9 Na3 P6 O18 117.01(19) 2_557 .
O11 Na3 P6 O18 -139.40(19) . .
O20 Na3 P6 O18 -174.2(2) . .
O6W' Na3 P6 O18 85(2) . .
Co4 Na3 P6 O18 139.94(17) . .
Co3 Na3 P6 O18 -151.11(17) . .
P4 Na3 P6 O18 -155.18(18) . .
Co2 Na3 P6 O18 -25.25(16) . .
O4 Na3 P6 O19 77.1(3) . .
O9 Na3 P6 O19 -144.1(2) 2_557 .
O11 Na3 P6 O19 -40.5(2) . .
O20 Na3 P6 O19 -75.2(3) . .
O6W' Na3 P6 O19 -176(2) . .
Co4 Na3 P6 O19 -121.1(2) . .
Co3 Na3 P6 O19 -52.2(2) . .
P4 Na3 P6 O19 -56.3(2) . .
Co2 Na3 P6 O19 73.7(2) . .
O4 Na3 P6 O20 152.4(2) . .
O9 Na3 P6 O20 -68.8(2) 2_557 .
O11 Na3 P6 O20 34.8(2) . .
O6W' Na3 P6 O20 -101(2) . .
Co4 Na3 P6 O20 -45.89(18) . .
Co3 Na3 P6 O20 23.05(17) . .
P4 Na3 P6 O20 18.99(18) . .
Co2 Na3 P6 O20 148.92(19) . .
O4 Na3 P6 C5 -120.6(2) . .
O9 Na3 P6 C5 18.2(2) 2_557 .
O11 Na3 P6 C5 121.81(19) . .
O20 Na3 P6 C5 87.0(2) . .
O6W' Na3 P6 C5 -14(2) . .
Co4 Na3 P6 C5 41.15(17) . .
Co3 Na3 P6 C5 110.09(17) . .
P4 Na3 P6 C5 106.03(18) . .
Co2 Na3 P6 C5 -124.04(17) . .
O4 Na3 P6 Na2 43.74(14) . .
O9 Na3 P6 Na2 -177.45(11) 2_557 .
O11 Na3 P6 Na2 -73.85(12) . .
O20 Na3 P6 Na2 -108.62(19) . .
O6W' Na3 P6 Na2 150(2) . .
Co4 Na3 P6 Na2 -154.51(6) . .
Co3 Na3 P6 Na2 -85.57(7) . .
P4 Na3 P6 Na2 -89.63(9) . .
Co2 Na3 P6 Na2 40.30(6) . .
O19 Na2 P6 O18 -158.7(3) . .
O3 Na2 P6 O18 -7.76(17) 2_666 .
O10 Na2 P6 O18 -99.70(18) 2_657 .
O6W Na2 P6 O18 107.2(7) 1_655 .
O15 Na2 P6 O18 139.36(17) 2_657 .
O2W Na2 P6 O18 59.56(18) . .
O8 Na2 P6 O18 -153.75(17) 2_657 .
P3 Na2 P6 O18 -127.32(16) 2_657 .
Co2 Na2 P6 O18 16.77(14) . .
Co3 Na2 P6 O18 -152.76(15) 2_657 .
Na1 Na2 P6 O18 12.2(2) 1_655 .
O3 Na2 P6 O19 150.9(2) 2_666 .
O10 Na2 P6 O19 59.0(2) 2_657 .
O6W Na2 P6 O19 -94.1(7) 1_655 .
O15 Na2 P6 O19 -62.0(2) 2_657 .
O2W Na2 P6 O19 -141.8(2) . .
O8 Na2 P6 O19 4.9(2) 2_657 .
P3 Na2 P6 O19 31.3(2) 2_657 .
Co2 Na2 P6 O19 175.4(2) . .
Co3 Na2 P6 O19 5.9(2) 2_657 .
Na1 Na2 P6 O19 170.8(3) 1_655 .
O19 Na2 P6 O20 95.1(3) . .
O3 Na2 P6 O20 -113.99(18) 2_666 .
O10 Na2 P6 O20 154.07(18) 2_657 .
O6W Na2 P6 O20 1.0(7) 1_655 .
O15 Na2 P6 O20 33.12(18) 2_657 .
O2W Na2 P6 O20 -46.67(19) . .
O8 Na2 P6 O20 100.02(17) 2_657 .
P3 Na2 P6 O20 126.45(16) 2_657 .
Co2 Na2 P6 O20 -89.46(16) . .
Co3 Na2 P6 O20 101.01(16) 2_657 .
Na1 Na2 P6 O20 -94.1(2) 1_655 .
O19 Na2 P6 C5 -57.3(3) . .
O3 Na2 P6 C5 93.6(2) 2_666 .
O10 Na2 P6 C5 1.7(3) 2_657 .
O6W Na2 P6 C5 -151.4(7) 1_655 .
O15 Na2 P6 C5 -119.3(2) 2_657 .
O2W Na2 P6 C5 160.9(2) . .
O8 Na2 P6 C5 -52.4(2) 2_657 .
P3 Na2 P6 C5 -25.9(2) 2_657 .
Co2 Na2 P6 C5 118.2(2) . .
Co3 Na2 P6 C5 -51.4(2) 2_657 .
Na1 Na2 P6 C5 113.5(3) 1_655 .
O19 Na2 P6 Na3 143.4(2) . .
O3 Na2 P6 Na3 -65.74(11) 2_666 .
O10 Na2 P6 Na3 -157.68(11) 2_657 .
O6W Na2 P6 Na3 49.2(7) 1_655 .
O15 Na2 P6 Na3 81.37(11) 2_657 .
O2W Na2 P6 Na3 1.58(12) . .
O8 Na2 P6 Na3 148.27(9) 2_657 .
P3 Na2 P6 Na3 174.69(7) 2_657 .
Co2 Na2 P6 Na3 -41.21(7) . .
Co3 Na2 P6 Na3 149.26(6) 2_657 .
Na1 Na2 P6 Na3 -45.82(18) 1_655 .
O3 P1 O1 Co1 -148.0(3) . .
O2 P1 O1 Co1 86.0(3) . .
C1 P1 O1 Co1 -29.4(4) . .
Na1 P1 O1 Co1 162.8(5) 2_566 .
O3 P1 O1 Na1 49.2(3) . 2_566
O2 P1 O1 Na1 -76.9(3) . 2_566
C1 P1 O1 Na1 167.8(2) . 2_566
O1 Co1 O1 P1 -74(100) 2_566 .
O5 Co1 O1 P1 13.7(3) . .
O5 Co1 O1 P1 -166.3(3) 2_566 .
O1W Co1 O1 P1 103.6(3) . .
O1W Co1 O1 P1 -76.4(3) 2_566 .
O1W' Co1 O1 P1 136.3(4) . .
O1W' Co1 O1 P1 -43.7(4) 2_566 .
Na1 Co1 O1 P1 14.4(4) . .
Na1 Co1 O1 P1 -165.6(4) 2_566 .
O1 Co1 O1 Na1 91(100) 2_566 2_566
O5 Co1 O1 Na1 179.26(15) . 2_566
O5 Co1 O1 Na1 -0.74(15) 2_566 2_566
O1W Co1 O1 Na1 -90.78(15) . 2_566
O1W Co1 O1 Na1 89.22(15) 2_566 2_566
O1W' Co1 O1 Na1 -58.14(16) . 2_566
O1W' Co1 O1 Na1 121.86(16) 2_566 2_566
Na1 Co1 O1 Na1 180.0 . 2_566
O1 P1 O2 Co2 -117.7(2) . .
O3 P1 O2 Co2 116.4(2) . .
C1 P1 O2 Co2 1.5(2) . .
Na1 P1 O2 Co2 -152.38(14) 2_566 .
O18 Co2 O2 P1 150.3(2) . .
O3 Co2 O2 P1 -112.3(2) 2_666 .
O4 Co2 O2 P1 56.1(2) . .
O7 Co2 O2 P1 -24.98(18) . .
O2W Co2 O2 P1 -28(2) . .
Na2 Co2 O2 P1 -143.10(14) . .
Na3 Co2 O2 P1 91.24(18) . .
O1 P1 O3 Co2 -155.4(2) . 2_666
O2 P1 O3 Co2 -28.3(3) . 2_666
C1 P1 O3 Co2 84.2(3) . 2_666
Na1 P1 O3 Co2 -129.6(2) 2_566 2_666
O1 P1 O3 Na2 22.0(3) . 2_666
O2 P1 O3 Na2 149.0(2) . 2_666
C1 P1 O3 Na2 -98.4(3) . 2_666
Na1 P1 O3 Na2 47.7(2) 2_566 2_666
O5 P2 O4 Co2 136.0(2) . .
O6 P2 O4 Co2 -98.3(2) . .
C1 P2 O4 Co2 16.7(3) . .
O5 P2 O4 Na3 -46.8(4) . .
O6 P2 O4 Na3 78.9(4) . .
C1 P2 O4 Na3 -166.1(3) . .
O18 Co2 O4 P2 -160.1(2) . .
O3 Co2 O4 P2 53.8(7) 2_666 .
O2 Co2 O4 P2 -69.4(2) . .
O7 Co2 O4 P2 11.4(2) . .
O2W Co2 O4 P2 106.5(3) . .
Na2 Co2 O4 P2 131.11(18) . .
Na3 Co2 O4 P2 178.0(4) . .
O18 Co2 O4 Na3 21.9(2) . .
O3 Co2 O4 Na3 -124.2(5) 2_666 .
O2 Co2 O4 Na3 112.64(18) . .
O7 Co2 O4 Na3 -166.6(2) . .
O2W Co2 O4 Na3 -71.5(2) . .
Na2 Co2 O4 Na3 -46.9(3) . .
O9 Na3 O4 P2 86.6(4) 2_557 .
O11 Na3 O4 P2 -81.5(4) . .
O20 Na3 O4 P2 -169.7(3) . .
O6W' Na3 O4 P2 5.9(5) . .
Co4 Na3 O4 P2 149.3(2) . .
P6 Na3 O4 P2 177.4(3) . .
Co3 Na3 O4 P2 -127.1(3) . .
P4 Na3 O4 P2 -57.8(4) . .
Co2 Na3 O4 P2 -177.4(5) . .
O9 Na3 O4 Co2 -96.0(3) 2_557 .
O11 Na3 O4 Co2 95.9(2) . .
O20 Na3 O4 Co2 7.7(2) . .
O6W' Na3 O4 Co2 -176.7(3) . .
Co4 Na3 O4 Co2 -33.3(4) . .
P6 Na3 O4 Co2 -5.17(17) . .
Co3 Na3 O4 Co2 50.3(2) . .
P4 Na3 O4 Co2 119.65(15) . .
O4 P2 O5 Co1 -62.4(3) . .
O6 P2 O5 Co1 171.5(2) . .
C1 P2 O5 Co1 53.3(3) . .
O4 P2 O5 Na1 84.5(3) . .
O6 P2 O5 Na1 -41.6(3) . .
C1 P2 O5 Na1 -159.8(2) . .
O1 Co1 O5 P2 -26.3(3) . .
O1 Co1 O5 P2 153.7(3) 2_566 .
O5 Co1 O5 P2 90(100) 2_566 .
O1W Co1 O5 P2 -116.6(3) . .
O1W Co1 O5 P2 63.4(3) 2_566 .
O1W' Co1 O5 P2 -70.7(3) . .
O1W' Co1 O5 P2 109.3(3) 2_566 .
Na1 Co1 O5 P2 154.5(4) . .
Na1 Co1 O5 P2 -25.5(4) 2_566 .
O1 Co1 O5 Na1 179.26(15) . .
O1 Co1 O5 Na1 -0.74(15) 2_566 .
O5 Co1 O5 Na1 -64(100) 2_566 .
O1W Co1 O5 Na1 88.95(14) . .
O1W Co1 O5 Na1 -91.05(14) 2_566 .
O1W' Co1 O5 Na1 134.81(13) . .
O1W' Co1 O5 Na1 -45.19(13) 2_566 .
Na1 Co1 O5 Na1 180.0 2_566 .
O1W' Na1 O5 P2 -105.4(3) 2_566 .
O6W Na1 O5 P2 -55.6(4) . .
O5W' Na1 O5 P2 124.0(5) . .
O1 Na1 O5 P2 -153.9(3) 2_566 .
O6W' Na1 O5 P2 -56.2(4) . .
O12 Na1 O5 P2 40.2(3) 2_567 .
O5W Na1 O5 P2 121.3(3) . .
O4W' Na1 O5 P2 0(2) 2_567 .
Co1 Na1 O5 P2 -154.5(4) . .
P1 Na1 O5 P2 -158.0(2) 2_566 .
Na2 Na1 O5 P2 -100.1(3) 1_455 .
O1W' Na1 O5 Co1 49.14(14) 2_566 .
O6W Na1 O5 Co1 99.0(3) . .
O5W' Na1 O5 Co1 -81.5(5) . .
O1 Na1 O5 Co1 0.67(14) 2_566 .
O6W' Na1 O5 Co1 98.3(4) . .
O12 Na1 O5 Co1 -165.27(16) 2_567 .
O5W Na1 O5 Co1 -84.2(2) . .
O4W' Na1 O5 Co1 154.7(19) 2_567 .
P1 Na1 O5 Co1 -3.42(13) 2_566 .
Na2 Na1 O5 Co1 54.43(17) 1_455 .
O18 Co2 O7 C1 17.7(9) . .
O3 Co2 O7 C1 144.8(3) 2_666 .
O4 Co2 O7 C1 -44.4(3) . .
O2 Co2 O7 C1 47.1(2) . .
O2W Co2 O7 C1 -133.2(3) . .
Na2 Co2 O7 C1 179.0(2) . .
Na3 Co2 O7 C1 -53.6(3) . .
O10 P3 O8 Co4 101.8(3) . .
O9 P3 O8 Co4 -26.0(4) . .
C3 P3 O8 Co4 -142.5(3) . .
Na2 P3 O8 Co4 99.8(3) 2_657 .
O10 P3 O8 Co3 -89.7(2) . .
O9 P3 O8 Co3 142.44(19) . .
C3 P3 O8 Co3 26.0(2) . .
Na2 P3 O8 Co3 -91.76(18) 2_657 .
O10 P3 O8 Na2 2.0(2) . 2_657
O9 P3 O8 Na2 -125.80(17) . 2_657
C3 P3 O8 Na2 117.73(17) . 2_657
O9 Co4 O8 P3 74.5(3) 2_557 .
O13 Co4 O8 P3 -19.0(3) 2_557 .
O15 Co4 O8 P3 -107.8(3) . .
O20 Co4 O8 P3 164.8(4) . .
O21 Co4 O8 P3 -178.2(3) . .
Na3 Co4 O8 P3 115.5(3) . .
O9 Co4 O8 Co3 -94.91(14) 2_557 .
O13 Co4 O8 Co3 171.62(14) 2_557 .
O15 Co4 O8 Co3 82.74(15) . .
O20 Co4 O8 Co3 -4.64(12) . .
O21 Co4 O8 Co3 12.3(4) . .
Na3 Co4 O8 Co3 -53.92(12) . .
O9 Co4 O8 Na2 172.14(11) 2_557 2_657
O13 Co4 O8 Na2 78.67(13) 2_557 2_657
O15 Co4 O8 Na2 -10.22(12) . 2_657
O20 Co4 O8 Na2 -97.59(12) . 2_657
O21 Co4 O8 Na2 -80.6(4) . 2_657
Na3 Co4 O8 Na2 -146.88(10) . 2_657
O17 Co3 O8 P3 -48.9(12) 2_657 .
O19 Co3 O8 P3 94.5(2) 2_657 .
O20 Co3 O8 P3 -167.7(2) . .
O11 Co3 O8 P3 -75.8(2) . .
O14 Co3 O8 P3 2.31(19) . .
Na3 Co3 O8 P3 -120.1(2) . .
Na2 Co3 O8 P3 90.8(2) 2_657 .
O17 Co3 O8 Co4 123.7(10) 2_657 .
O19 Co3 O8 Co4 -92.89(15) 2_657 .
O20 Co3 O8 Co4 4.94(13) . .
O11 Co3 O8 Co4 96.78(15) . .
O14 Co3 O8 Co4 174.91(16) . .
Na3 Co3 O8 Co4 52.54(12) . .
Na2 Co3 O8 Co4 -96.63(15) 2_657 .
O17 Co3 O8 Na2 -139.7(10) 2_657 2_657
O19 Co3 O8 Na2 3.74(12) 2_657 2_657
O20 Co3 O8 Na2 101.56(13) . 2_657
O11 Co3 O8 Na2 -166.60(12) . 2_657
O14 Co3 O8 Na2 -88.46(12) . 2_657
Na3 Co3 O8 Na2 149.16(10) . 2_657
O10 P3 O9 Co4 162.1(2) . 2_557
O8 P3 O9 Co4 -71.2(3) . 2_557
C3 P3 O9 Co4 40.7(3) . 2_557
Na2 P3 O9 Co4 -143.28(17) 2_657 2_557
O10 P3 O9 Na3 -34.0(3) . 2_557
O8 P3 O9 Na3 92.7(3) . 2_557
C3 P3 O9 Na3 -155.4(2) . 2_557
Na2 P3 O9 Na3 20.7(3) 2_657 2_557
O9 P3 O10 Na2 126.42(18) . 2_657
O8 P3 O10 Na2 -2.4(2) . 2_657
C3 P3 O10 Na2 -112.6(2) . 2_657
O13 P4 O11 Co3 -111.1(2) . .
O12 P4 O11 Co3 125.6(2) . .
C3 P4 O11 Co3 10.2(3) . .
Na3 P4 O11 Co3 -114.2(3) . .
O13 P4 O11 Na3 3.1(3) . .
O12 P4 O11 Na3 -120.2(2) . .
C3 P4 O11 Na3 124.4(2) . .
O17 Co3 O11 P4 -127.5(2) 2_657 .
O19 Co3 O11 P4 -31.1(9) 2_657 .
O20 Co3 O11 P4 129.5(2) . .
O8 Co3 O11 P4 49.3(2) . .
O14 Co3 O11 P4 -32.4(2) . .
Na3 Co3 O11 P4 127.9(3) . .
Na2 Co3 O11 P4 33.9(3) 2_657 .
O17 Co3 O11 Na3 104.60(15) 2_657 .
O19 Co3 O11 Na3 -159.0(7) 2_657 .
O20 Co3 O11 Na3 1.62(13) . .
O8 Co3 O11 Na3 -78.61(14) . .
O14 Co3 O11 Na3 -160.24(15) . .
Na2 Co3 O11 Na3 -93.97(15) 2_657 .
O4 Na3 O11 P4 122.4(2) . .
O9 Na3 O11 P4 -49.5(2) 2_557 .
O20 Na3 O11 P4 -125.3(2) . .
O6W' Na3 O11 P4 33.9(4) . .
Co4 Na3 O11 P4 -83.4(2) . .
P6 Na3 O11 P4 -140.0(2) . .
Co3 Na3 O11 P4 -123.9(3) . .
Co2 Na3 O11 P4 161.01(17) . .
O4 Na3 O11 Co3 -113.68(17) . .
O9 Na3 O11 Co3 74.35(15) 2_557 .
O20 Na3 O11 Co3 -1.39(11) . .
O6W' Na3 O11 Co3 157.7(3) . .
Co4 Na3 O11 Co3 40.44(10) . .
P6 Na3 O11 Co3 -16.10(12) . .
P4 Na3 O11 Co3 123.9(3) . .
Co2 Na3 O11 Co3 -75.12(13) . .
O13 P4 O12 Na1 -171.7(3) . 2_567
O11 P4 O12 Na1 -45.1(4) . 2_567
C3 P4 O12 Na1 69.2(4) . 2_567
Na3 P4 O12 Na1 -83.5(4) . 2_567
O11 P4 O13 Co4 120.2(3) . 2_557
O12 P4 O13 Co4 -116.5(3) . 2_557
C3 P4 O13 Co4 1.2(4) . 2_557
Na3 P4 O13 Co4 122.1(3) . 2_557
O17 Co3 O14 C3 136.3(3) 2_657 .
O19 Co3 O14 C3 -129.3(3) 2_657 .
O20 Co3 O14 C3 -9.6(5) . .
O8 Co3 O14 C3 -38.1(3) . .
O11 Co3 O14 C3 50.5(3) . .
Na3 Co3 O14 C3 34.7(3) . .
Na2 Co3 O14 C3 -90.2(3) 2_657 .
O17 P5 O15 Co4 132.1(2) . .
O16 P5 O15 Co4 -105.5(2) . .
C5 P5 O15 Co4 9.1(3) . .
O17 P5 O15 Na2 -12.5(4) . 2_657
O16 P5 O15 Na2 109.9(3) . 2_657
C5 P5 O15 Na2 -135.5(3) . 2_657
O9 Co4 O15 P5 25.3(8) 2_557 .
O8 Co4 O15 P5 -142.9(2) . .
O13 Co4 O15 P5 119.9(2) 2_557 .
O20 Co4 O15 P5 -63.7(2) . .
O21 Co4 O15 P5 16.9(2) . .
Na3 Co4 O15 P5 -60.3(3) . .
O9 Co4 O15 Na2 179.7(6) 2_557 2_657
O8 Co4 O15 Na2 11.48(14) . 2_657
O13 Co4 O15 Na2 -85.72(15) 2_557 2_657
O20 Co4 O15 Na2 90.66(14) . 2_657
O21 Co4 O15 Na2 171.32(15) . 2_657
Na3 Co4 O15 Na2 94.07(16) . 2_657
O15 P5 O17 Co3 -91.6(3) . 2_657
O16 P5 O17 Co3 143.2(3) . 2_657
C5 P5 O17 Co3 29.4(3) . 2_657
O19 P6 O18 Co2 -54.9(4) . .
O20 P6 O18 Co2 74.4(4) . .
C5 P6 O18 Co2 -174.1(3) . .
Na3 P6 O18 Co2 78.7(3) . .
Na2 P6 O18 Co2 -40.6(3) . .
O3 Co2 O18 P6 77.4(3) 2_666 .
O4 Co2 O18 P6 -94.9(3) . .
O2 Co2 O18 P6 175.0(3) . .
O7 Co2 O18 P6 -156.1(6) . .
O2W Co2 O18 P6 -5.1(4) . .
Na2 Co2 O18 P6 41.4(3) . .
Na3 Co2 O18 P6 -79.7(3) . .
O18 P6 O19 Co3 -145.2(3) . 2_657
O20 P6 O19 Co3 87.8(3) . 2_657
C5 P6 O19 Co3 -27.1(3) . 2_657
Na3 P6 O19 Co3 135.6(2) . 2_657
Na2 P6 O19 Co3 -168.1(4) . 2_657
O18 P6 O19 Na2 22.9(3) . .
O20 P6 O19 Na2 -104.1(2) . .
C5 P6 O19 Na2 141.0(2) . .
Na3 P6 O19 Na2 -56.3(3) . .
O3 Na2 O19 P6 -30.3(2) 2_666 .
O10 Na2 O19 P6 -126.9(2) 2_657 .
O6W Na2 O19 P6 138.0(5) 1_655 .
O15 Na2 O19 P6 117.2(2) 2_657 .
O2W Na2 O19 P6 35.8(2) . .
O8 Na2 O19 P6 -174.8(2) 2_657 .
P3 Na2 O19 P6 -149.9(2) 2_657 .
Co2 Na2 O19 P6 -3.94(19) . .
Co3 Na2 O19 P6 -171.1(3) 2_657 .
Na1 Na2 O19 P6 -41.2(11) 1_655 .
O3 Na2 O19 Co3 140.78(15) 2_666 2_657
O10 Na2 O19 Co3 44.18(17) 2_657 2_657
O6W Na2 O19 Co3 -50.9(5) 1_655 2_657
O15 Na2 O19 Co3 -71.72(15) 2_657 2_657
O2W Na2 O19 Co3 -153.07(16) . 2_657
O8 Na2 O19 Co3 -3.70(12) 2_657 2_657
P3 Na2 O19 Co3 21.20(13) 2_657 2_657
P6 Na2 O19 Co3 171.1(3) . 2_657
Co2 Na2 O19 Co3 167.15(14) . 2_657
Na1 Na2 O19 Co3 129.9(10) 1_655 2_657
O18 P6 O20 Co3 -118.1(3) . .
O19 P6 O20 Co3 10.9(4) . .
C5 P6 O20 Co3 128.5(3) . .
Na3 P6 O20 Co3 -123.7(4) . .
Na2 P6 O20 Co3 -31.7(4) . .
O18 P6 O20 Co4 103.8(2) . .
O19 P6 O20 Co4 -127.3(2) . .
C5 P6 O20 Co4 -9.6(2) . .
Na3 P6 O20 Co4 98.1(2) . .
Na2 P6 O20 Co4 -169.80(10) . .
O18 P6 O20 Na3 5.6(2) . .
O19 P6 O20 Na3 134.60(19) . .
C5 P6 O20 Na3 -107.7(2) . .
Na2 P6 O20 Na3 92.06(16) . .
O17 Co3 O20 P6 39.6(3) 2_657 .
O19 Co3 O20 P6 -56.6(3) 2_657 .
O8 Co3 O20 P6 -146.8(3) . .
O11 Co3 O20 P6 126.7(3) . .
O14 Co3 O20 P6 -175.4(3) . .
Na3 Co3 O20 P6 128.2(4) . .
Na2 Co3 O20 P6 -96.5(3) 2_657 .
O17 Co3 O20 Co4 -178.08(12) 2_657 .
O19 Co3 O20 Co4 85.72(14) 2_657 .
O8 Co3 O20 Co4 -4.46(12) . .
O11 Co3 O20 Co4 -91.01(13) . .
O14 Co3 O20 Co4 -33.1(4) . .
Na3 Co3 O20 Co4 -89.45(13) . .
Na2 Co3 O20 Co4 45.84(11) 2_657 .
O17 Co3 O20 Na3 -88.62(13) 2_657 .
O19 Co3 O20 Na3 175.17(12) 2_657 .
O8 Co3 O20 Na3 84.99(13) . .
O11 Co3 O20 Na3 -1.55(13) . .
O14 Co3 O20 Na3 56.4(4) . .
Na2 Co3 O20 Na3 135.30(10) 2_657 .
O9 Co4 O20 P6 -103.1(2) 2_557 .
O8 Co4 O20 P6 158.0(2) . .
O13 Co4 O20 P6 111.0(14) 2_557 .
O15 Co4 O20 P6 65.5(2) . .
O21 Co4 O20 P6 -15.86(19) . .
Na3 Co4 O20 P6 -111.4(2) . .
O9 Co4 O20 Co3 103.63(14) 2_557 .
O8 Co4 O20 Co3 4.70(12) . .
O13 Co4 O20 Co3 -42.3(15) 2_557 .
O15 Co4 O20 Co3 -87.82(14) . .
O21 Co4 O20 Co3 -169.16(14) . .
Na3 Co4 O20 Co3 95.29(14) . .
O9 Co4 O20 Na3 8.34(13) 2_557 .
O8 Co4 O20 Na3 -90.59(14) . .
O13 Co4 O20 Na3 -137.6(14) 2_557 .
O15 Co4 O20 Na3 176.89(13) . .
O21 Co4 O20 Na3 95.55(13) . .
O4 Na3 O20 P6 -30.9(3) . .
O9 Na3 O20 P6 108.57(19) 2_557 .
O11 Na3 O20 P6 -144.69(19) . .
O6W' Na3 O20 P6 159.5(7) . .
Co4 Na3 O20 P6 116.1(2) . .
Co3 Na3 O20 P6 -146.1(2) . .
P4 Na3 O20 P6 -162.89(16) . .
Co2 Na3 O20 P6 -26.43(16) . .
O4 Na3 O20 Co3 115.28(17) . .
O9 Na3 O20 Co3 -105.28(14) 2_557 .
O11 Na3 O20 Co3 1.45(12) . .
O6W' Na3 O20 Co3 -54.4(8) . .
Co4 Na3 O20 Co3 -97.81(13) . .
P6 Na3 O20 Co3 146.1(2) . .
P4 Na3 O20 Co3 -16.75(11) . .
Co2 Na3 O20 Co3 119.71(11) . .
O4 Na3 O20 Co4 -146.91(17) . .
O9 Na3 O20 Co4 -7.48(12) 2_557 .
O11 Na3 O20 Co4 99.26(13) . .
O6W' Na3 O20 Co4 43.4(8) . .
P6 Na3 O20 Co4 -116.1(2) . .
Co3 Na3 O20 Co4 97.81(13) . .
P4 Na3 O20 Co4 81.06(10) . .
Co2 Na3 O20 Co4 -142.48(10) . .
O9 Co4 O21 C5 136.0(3) 2_557 .
O8 Co4 O21 C5 26.7(5) . .
O13 Co4 O21 C5 -132.2(3) 2_557 .
O15 Co4 O21 C5 -45.7(3) . .
O20 Co4 O21 C5 43.6(3) . .
Na3 Co4 O21 C5 92.2(3) . .
Co2 O7 C1 C2 -179.2(3) . .
Co2 O7 C1 P2 60.4(3) . .
Co2 O7 C1 P1 -55.8(3) . .
O5 P2 C1 O7 -174.7(3) . .
O4 P2 C1 O7 -52.1(3) . .
O6 P2 C1 O7 65.4(3) . .
O5 P2 C1 C2 66.5(4) . .
O4 P2 C1 C2 -170.9(3) . .
O6 P2 C1 C2 -53.5(4) . .
O5 P2 C1 P1 -61.7(3) . .
O4 P2 C1 P1 61.0(3) . .
O6 P2 C1 P1 178.4(2) . .
O1 P1 C1 O7 158.7(3) . .
O3 P1 C1 O7 -80.2(3) . .
O2 P1 C1 O7 37.5(3) . .
Na1 P1 C1 O7 170.60(17) 2_566 .
O1 P1 C1 C2 -79.2(4) . .
O3 P1 C1 C2 41.8(4) . .
O2 P1 C1 C2 159.6(3) . .
Na1 P1 C1 C2 -67.3(4) 2_566 .
O1 P1 C1 P2 49.0(3) . .
O3 P1 C1 P2 170.0(2) . .
O2 P1 C1 P2 -72.3(3) . .
Na1 P1 C1 P2 60.8(4) 2_566 .
Co3 O14 C3 C4 -178.4(3) . .
Co3 O14 C3 P3 59.4(3) . .
Co3 O14 C3 P4 -55.5(3) . .
O10 P3 C3 O14 59.2(3) . .
O9 P3 C3 O14 -177.6(3) . .
O8 P3 C3 O14 -57.1(3) . .
Na2 P3 C3 O14 5.8(3) 2_657 .
O10 P3 C3 C4 -59.7(4) . .
O9 P3 C3 C4 63.6(4) . .
O8 P3 C3 C4 -175.9(3) . .
Na2 P3 C3 C4 -113.0(3) 2_657 .
O10 P3 C3 P4 171.2(2) . .
O9 P3 C3 P4 -65.5(3) . .
O8 P3 C3 P4 54.9(2) . .
Na2 P3 C3 P4 117.85(19) 2_657 .
O13 P4 C3 O14 156.0(3) . .
O11 P4 C3 O14 31.4(3) . .
O12 P4 C3 O14 -85.2(3) . .
Na3 P4 C3 O14 67.6(3) . .
O13 P4 C3 C4 -83.8(4) . .
O11 P4 C3 C4 151.5(3) . .
O12 P4 C3 C4 34.9(4) . .
Na3 P4 C3 C4 -172.3(3) . .
O13 P4 C3 P3 45.7(3) . .
O11 P4 C3 P3 -79.0(3) . .
O12 P4 C3 P3 164.4(2) . .
Na3 P4 C3 P3 -42.8(3) . .
Co4 O21 C5 C6 178.2(3) . .
Co4 O21 C5 P5 57.0(3) . .
Co4 O21 C5 P6 -59.2(3) . .
O15 P5 C5 O21 -46.3(3) . .
O17 P5 C5 O21 -173.7(3) . .
O16 P5 C5 O21 72.2(3) . .
O15 P5 C5 C6 -165.4(3) . .
O17 P5 C5 C6 67.2(3) . .
O16 P5 C5 C6 -46.9(3) . .
O15 P5 C5 P6 67.4(3) . .
O17 P5 C5 P6 -60.1(3) . .
O16 P5 C5 P6 -174.1(2) . .
O18 P6 C5 O21 -68.5(3) . .
O19 P6 C5 O21 168.9(3) . .
O20 P6 C5 O21 47.2(3) . .
Na3 P6 C5 O21 1.3(3) . .
Na2 P6 C5 O21 -157.81(19) . .
O18 P6 C5 C6 52.9(3) . .
O19 P6 C5 C6 -69.7(3) . .
O20 P6 C5 C6 168.6(3) . .
Na3 P6 C5 C6 122.8(3) . .
Na2 P6 C5 C6 -36.4(4) . .
O18 P6 C5 P5 -179.2(2) . .
O19 P6 C5 P5 58.2(3) . .
O20 P6 C5 P5 -63.4(3) . .
Na3 P6 C5 P5 -109.31(19) . .
Na2 P6 C5 P5 91.5(3) . .
O1 Co1 O1W' Na1 63.23(16) . 2_566
O1 Co1 O1W' Na1 -116.77(16) 2_566 2_566
O5 Co1 O1W' Na1 131.82(14) . 2_566
O5 Co1 O1W' Na1 -48.18(14) 2_566 2_566
O1W Co1 O1W' Na1 -160.72(7) . 2_566
O1W Co1 O1W' Na1 19.28(7) 2_566 2_566
O1W' Co1 O1W' Na1 17(100) 2_566 2_566
Na1 Co1 O1W' Na1 180.0 . 2_566
O18 Co2 O2W Na2 63.44(16) . .
O3 Co2 O2W Na2 -33.39(14) 2_666 .
O4 Co2 O2W Na2 157.66(15) . .
O2 Co2 O2W Na2 -118(2) . .
O7 Co2 O2W Na2 -121.24(14) . .
Na3 Co2 O2W Na2 121.72(14) . .
O19 Na2 O2W Co2 -77.45(17) . .
O3 Na2 O2W Co2 30.07(13) 2_666 .
O10 Na2 O2W Co2 43.4(6) 2_657 .
O6W Na2 O2W Co2 130.2(2) 1_655 .
O15 Na2 O2W Co2 -159.74(17) 2_657 .
O8 Na2 O2W Co2 -131.9(2) 2_657 .
P3 Na2 O2W Co2 -129.8(11) 2_657 .
P6 Na2 O2W Co2 -63.43(13) . .
Co3 Na2 O2W Co2 -94.15(15) 2_657 .
Na1 Na2 O2W Co2 96.11(14) 1_655 .
O1W' Na1 O5W O5W' 94.1(12) 2_566 .
O6W Na1 O5W O5W' -8.5(12) . .
O5 Na1 O5W O5W' 174.9(11) . .
O1 Na1 O5W O5W' 99.3(11) 2_566 .
O6W' Na1 O5W O5W' -10.7(16) . .
O12 Na1 O5W O5W' -106.5(11) 2_567 .
O4W' Na1 O5W O5W' -19.8(12) 2_567 .
Co1 Na1 O5W O5W' 133.9(11) . .
P1 Na1 O5W O5W' 82.6(11) 2_566 .
Na2 Na1 O5W O5W' 32.1(12) 1_455 .
O1W' Na1 O5W' O5W -108.3(11) 2_566 .
O6W Na1 O5W' O5W 172.8(10) . .
O5 Na1 O5W' O5W -6.8(14) . .
O1 Na1 O5W' O5W -82.0(11) 2_566 .
O6W' Na1 O5W' O5W 173.5(10) . .
O12 Na1 O5W' O5W 73.2(11) 2_567 .
O4W' Na1 O5W' O5W 155.9(15) 2_567 .
Co1 Na1 O5W' O5W -53.5(12) . .
P1 Na1 O5W' O5W -92.8(11) 2_566 .
Na2 Na1 O5W' O5W -149.8(11) 1_455 .
O1W' Na1 O6W O6W' 44.4(8) 2_566 .
O5 Na1 O6W O6W' -1.3(9) . .
O5W' Na1 O6W O6W' 179.0(9) . .
O1 Na1 O6W O6W' 79.9(8) 2_566 .
O12 Na1 O6W O6W' -86.5(8) 2_567 .
O5W Na1 O6W O6W' -178.0(8) . .
O4W' Na1 O6W O6W' -165.0(11) 2_567 .
Co1 Na1 O6W O6W' 41.9(9) . .
P1 Na1 O6W O6W' 101.1(8) 2_566 .
Na2 Na1 O6W O6W' 105.2(9) 1_455 .
O1W' Na1 O6W Na2 -60.8(3) 2_566 1_455
O5 Na1 O6W Na2 -106.6(3) . 1_455
O5W' Na1 O6W Na2 73.8(4) . 1_455
O1 Na1 O6W Na2 -25.4(3) 2_566 1_455
O6W' Na1 O6W Na2 -105.2(9) . 1_455
O12 Na1 O6W Na2 168.3(2) 2_567 1_455
O5W Na1 O6W Na2 76.8(4) . 1_455
O4W' Na1 O6W Na2 89.8(7) 2_567 1_455
Co1 Na1 O6W Na2 -63.4(3) . 1_455
P1 Na1 O6W Na2 -4.1(3) 2_566 1_455
Na2 O6W O6W' Na1 104.0(5) 1_455 .
Na1 O6W O6W' Na3 165(3) . .
Na2 O6W O6W' Na3 -91(3) 1_455 .
O1W' Na1 O6W' O6W -123.6(9) 2_566 .
O5 Na1 O6W' O6W 178.8(8) . .
O5W' Na1 O6W' O6W -1.3(12) . .
O1 Na1 O6W' O6W -105.2(8) 2_566 .
O12 Na1 O6W' O6W 97.3(8) 2_567 .
O5W Na1 O6W' O6W 3.7(15) . .
O4W' Na1 O6W' O6W 12.4(9) 2_567 .
Co1 Na1 O6W' O6W -142.9(8) . .
P1 Na1 O6W' O6W -83.9(8) 2_566 .
Na2 Na1 O6W' O6W -49.5(7) 1_455 .
O1W' Na1 O6W' Na3 62.4(6) 2_566 .
O6W Na1 O6W' Na3 -174.0(14) . .
O5 Na1 O6W' Na3 4.8(6) . .
O5W' Na1 O6W' Na3 -175.3(6) . .
O1 Na1 O6W' Na3 80.8(7) 2_566 .
O12 Na1 O6W' Na3 -76.7(7) 2_567 .
O5W Na1 O6W' Na3 -170.2(5) . .
O4W' Na1 O6W' Na3 -161.6(9) 2_567 .
Co1 Na1 O6W' Na3 43.1(7) . .
P1 Na1 O6W' Na3 102.1(6) 2_566 .
Na2 Na1 O6W' Na3 136.5(9) 1_455 .
O4 Na3 O6W' O6W -152(3) . .
O9 Na3 O6W' O6W 69(3) 2_557 .
O11 Na3 O6W' O6W -35(3) . .
O20 Na3 O6W' O6W 19(4) . .
Co4 Na3 O6W' O6W 50(3) . .
P6 Na3 O6W' O6W 102(4) . .
Co3 Na3 O6W' O6W -18(4) . .
P4 Na3 O6W' O6W -22(3) . .
Co2 Na3 O6W' O6W -154(3) . .
O4 Na3 O6W' Na1 10.4(7) . .
O9 Na3 O6W' Na1 -128.8(7) 2_557 .
O11 Na3 O6W' Na1 127.2(7) . .
O20 Na3 O6W' Na1 -178.9(3) . .
Co4 Na3 O6W' Na1 -147.5(6) . .
P6 Na3 O6W' Na1 -96(2) . .
Co3 Na3 O6W' Na1 144.2(5) . .
P4 Na3 O6W' Na1 140.4(8) . .
Co2 Na3 O6W' Na1 8.2(9) . .
